data_1571037
loop_
_publ_author_name
'Almquist, C. Christopher'
'Rajeshkumar, Thayalan'
'Jayaweera, H. D. A. Chathumal'
'Removski, Nicole'
'Zhou, Wen'
'Gelfand, Benjamin S.'
'Maron, Laurent'
'Piers, Warren E.'

_publ_section_title
;
 Oxidation-induced ambiphilicity triggers N-N bond formation and
 dinitrogen release in octahedral terminal molybdenum(v) nitrido
 complexes.
;
_journal_issue 14
_journal_name_full 'Chemical science'
_journal_page_first 5152
_journal_page_last 5162
_journal_paper_doi 10.1039/d4sc00090k
_journal_volume 15
_journal_year 2024
_chemical_formula_moiety '4(C40 H38 B2 Mo N11), 4(Al C16 F36 O4), 7.833(C6 H12)'
_chemical_formula_sum 'C271 H246 Al4 B8 F144 Mo4 N44 O16'
_chemical_formula_weight 7689.26
_space_group_crystal_system triclinic
_space_group_IT_number 2
_space_group_name_Hall '-P 1'
_space_group_name_H-M_alt 'P -1'
_atom_sites_solution_hydrogens geom
_atom_sites_solution_primary iterative
_audit_creation_date 2023-10-12
_audit_creation_method
;
Olex2 1.5
(compiled 2023.08.24 svn.re1ec1418 for OlexSys, GUI svn.r6817)
;
_audit_update_record
;
2023-10-26 deposited with the CCDC.	2024-02-16 downloaded from the CCDC.
;
_cell_angle_alpha 99.265(5)
_cell_angle_beta 99.280(5)
_cell_angle_gamma 100.583(5)
_cell_formula_units_Z 1
_cell_length_a 14.8333(10)
_cell_length_b 17.3050(12)
_cell_length_c 33.810(3)
_cell_measurement_reflns_used 9871
_cell_measurement_temperature 173.15
_cell_measurement_theta_max 66.70
_cell_measurement_theta_min 2.65
_cell_volume 8255.3(11)
_computing_molecular_graphics 'Olex2 1.5 (Dolomanov et al., 2009)'
_computing_publication_material 'Olex2 1.5 (Dolomanov et al., 2009)'
_computing_structure_refinement 'XL  (Sheldrick, 2008)'
_computing_structure_solution 'olex2.solve 1.5 (Bourhis et al., 2015)'
_diffrn_ambient_temperature 173.15
_diffrn_measured_fraction_theta_full 0.962
_diffrn_measured_fraction_theta_max 0.962
_diffrn_measurement_device_type 'Bruker APEX-II CCD'
_diffrn_measurement_method '\f and \w scans'
_diffrn_radiation_type CuK\a
_diffrn_radiation_wavelength 1.54178
_diffrn_reflns_av_R_equivalents 0.2159
_diffrn_reflns_av_unetI/netI 0.1981
_diffrn_reflns_Laue_measured_fraction_full 0.962
_diffrn_reflns_Laue_measured_fraction_max 0.962
_diffrn_reflns_limit_h_max 17
_diffrn_reflns_limit_h_min -17
_diffrn_reflns_limit_k_max 20
_diffrn_reflns_limit_k_min -18
_diffrn_reflns_limit_l_max 40
_diffrn_reflns_limit_l_min -40
_diffrn_reflns_number 125145
_diffrn_reflns_point_group_measured_fraction_full 0.962
_diffrn_reflns_point_group_measured_fraction_max 0.962
_diffrn_reflns_theta_full 66.594
_diffrn_reflns_theta_max 66.594
_diffrn_reflns_theta_min 2.649
_diffrn_standards_number 0
_exptl_absorpt_coefficient_mu 2.620
_exptl_absorpt_correction_T_max 0.7079
_exptl_absorpt_correction_T_min 0.5107
_exptl_absorpt_correction_type multi-scan
_exptl_absorpt_process_details
;
SADABS-2016/2 (Bruker,2016/2) was used for absorption correction.
wR2(int) was 0.1608 before and 0.1201 after correction.
The Ratio of minimum to maximum transmission is 0.7214.
The \l/2 correction factor is Not present.
;
_exptl_crystal_colour Purple
_exptl_crystal_density_diffrn 1.547
_exptl_crystal_description Plate
_exptl_crystal_F_000 3864
_exptl_crystal_size_max 0.378
_exptl_crystal_size_mid 0.06
_exptl_crystal_size_min 0.031
_refine_diff_density_max 1.281
_refine_diff_density_min -2.380
_refine_diff_density_rms 0.185
_refine_ls_extinction_method none
_refine_ls_goodness_of_fit_ref 1.061
_refine_ls_hydrogen_treatment constr
_refine_ls_matrix_type full
_refine_ls_number_parameters 2360
_refine_ls_number_reflns 28074
_refine_ls_number_restraints 991
_refine_ls_restrained_S_all 1.083
_refine_ls_R_factor_all 0.1590
_refine_ls_R_factor_gt 0.1193
_refine_ls_shift/su_max 0.007
_refine_ls_shift/su_mean 0.000
_refine_ls_structure_factor_coef Fsqd
_refine_ls_weighting_details 'w=1/[\s^2^(Fo^2^)+(0.1579P)^2^+15.6493P] where P=(Fo^2^+2Fc^2^)/3'
_refine_ls_weighting_scheme calc
_refine_ls_wR_factor_gt 0.2886
_refine_ls_wR_factor_ref 0.3241
_reflns_Friedel_coverage 0.000
_reflns_number_gt 18462
_reflns_number_total 28074
_reflns_threshold_expression 'I > 2\s(I)'
_cod_data_source_file d4sc00090k2.cif
_cod_data_source_block cu_20230221CA672_0m_a
_cod_depositor_comments 'Adding full bibliography for 1571025--1571037.cif.'
_cod_original_cell_volume 8255.4(10)
_cod_database_code 1571037
_shelx_shelxl_version_number 2018/3
_shelx_space_group_comment
;
The symmetry employed for this shelxl refinement is uniquely defined
by the following loop, which should always be used as a source of
symmetry information in preference to the above space-group names.
They are only intended as comments.
;
_shelx_estimated_absorpt_t_max 0.923
_shelx_estimated_absorpt_t_min 0.437
_olex2_refinement_description
;
1. Fixed Uiso
 At 1.2 times of:
  All C(H) groups, All C(H,H) groups
 At 1.5 times of:
  All C(H,H,H) groups, All C(H,H,H,H,H,H) groups
2. Restrained distances
 C213-C214 = C115-C125
 1.4 with sigma of 0.02
 C115-F74
 1.6 with sigma of 0.02
 C116-F76
 1.7 with sigma of 0.02
3. Rigid bond restraints
 C200, C201, C202, C203, C204, C205, C206, C207, C208, C209, C210, C211, C212,
 C213
 with sigma for 1-2 distances of 0.01 and sigma for 1-3 distances of 0.01
 C214, C215, C216, C217, C218, C219, C220
 with sigma for 1-2 distances of 0.01 and sigma for 1-3 distances of 0.01
4. Uiso/Uaniso restraints and constraints
C114 \\sim C115 \\sim C117 \\sim C116 \\sim C81 \\sim C125: within 2A with
sigma of 0.04 and sigma for terminal atoms of 0.08 within 2A
C116 \\sim C81: within 2A with sigma of 0.04 and sigma for terminal atoms of
0.08 within 2A
F1 \\sim F2 \\sim F3 \\sim F4 \\sim F5 \\sim F6 \\sim F7 \\sim F8 \\sim F9
\\sim F10 \\sim F11 \\sim F12 \\sim F13 \\sim F14 \\sim F15 \\sim F16 \\sim F17
\\sim F18 \\sim F19 \\sim F20 \\sim F21 \\sim F22 \\sim F23 \\sim F24 \\sim F25
\\sim F26 \\sim F27 \\sim F28 \\sim F29 \\sim F30 \\sim F31 \\sim F32 \\sim F33
\\sim F34 \\sim F35 \\sim F36 \\sim F37 \\sim F38 \\sim F39 \\sim F40 \\sim F41
\\sim F42 \\sim F43 \\sim F44 \\sim F45 \\sim F46 \\sim F47 \\sim F48 \\sim F49
\\sim F50 \\sim F51 \\sim F52 \\sim F53 \\sim F54 \\sim F55 \\sim F56 \\sim F57
\\sim F58 \\sim F59 \\sim F60 \\sim F61 \\sim F62 \\sim F63 \\sim F64 \\sim F65
\\sim F66 \\sim F67 \\sim F68 \\sim F69 \\sim F70 \\sim F71 \\sim F72 \\sim F79
\\sim F80 \\sim F81 \\sim F76 \\sim F77 \\sim F78 \\sim F73 \\sim F74 \\sim
F75: within 2A with sigma of 0.01 and sigma for terminal atoms of 0.02 within 2A
Uanis(C200) \\sim Ueq, Uanis(C201) \\sim Ueq, Uanis(C202) \\sim Ueq,
Uanis(C203) \\sim Ueq, Uanis(C204) \\sim Ueq, Uanis(C205) \\sim Ueq,
Uanis(C206) \\sim Ueq, Uanis(C207) \\sim Ueq, Uanis(C208) \\sim Ueq,
Uanis(C209) \\sim Ueq, Uanis(C210) \\sim Ueq, Uanis(C211) \\sim Ueq,
Uanis(C212) \\sim Ueq, Uanis(C213) \\sim Ueq: with sigma of 0.01 and sigma for
terminal atoms of 0.02
Uanis(C214) \\sim Ueq, Uanis(C215) \\sim Ueq, Uanis(C216) \\sim Ueq,
Uanis(C217) \\sim Ueq, Uanis(C218) \\sim Ueq, Uanis(C219) \\sim Ueq,
Uanis(C220) \\sim Ueq: with sigma of 0.01 and sigma for terminal atoms of 0.02
Uanis(C124) \\sim Ueq, Uanis(C104) \\sim Ueq, Uanis(C97) \\sim Ueq, Uanis(C98)
\\sim Ueq, Uanis(C103) \\sim Ueq, Uanis(C126) \\sim Ueq, Uanis(C108) \\sim Ueq,
Uanis(C103) \\sim Ueq, Uanis(C105) \\sim Ueq, Uanis(C127) \\sim Ueq: with sigma
of 0.01 and sigma for terminal atoms of 0.02
Uanis(C35) \\sim Ueq, Uanis(C36) \\sim Ueq, Uanis(C37) \\sim Ueq, Uanis(C38)
\\sim Ueq, Uanis(C76) \\sim Ueq, Uanis(C77) \\sim Ueq, Uanis(C78) \\sim Ueq,
Uanis(C41) \\sim Ueq, Uanis(C116) \\sim Ueq, Uanis(C81) \\sim Ueq, Uanis(C114)
\\sim Ueq, Uanis(C115) \\sim Ueq, Uanis(C117) \\sim Ueq: with sigma of 0.01 and
sigma for terminal atoms of 0.02
Uanis(O6) \\sim Ueq, Uanis(O8) \\sim Ueq: with sigma of 0.01 and sigma for
terminal atoms of 0.02
Uanis(F1) \\sim Ueq, Uanis(F2) \\sim Ueq, Uanis(F3) \\sim Ueq, Uanis(F4) \\sim
Ueq, Uanis(F5) \\sim Ueq, Uanis(F6) \\sim Ueq, Uanis(F7) \\sim Ueq, Uanis(F8)
\\sim Ueq, Uanis(F9) \\sim Ueq, Uanis(F10) \\sim Ueq, Uanis(F11) \\sim Ueq,
Uanis(F12) \\sim Ueq, Uanis(F13) \\sim Ueq, Uanis(F14) \\sim Ueq, Uanis(F15)
\\sim Ueq, Uanis(F16) \\sim Ueq, Uanis(F17) \\sim Ueq, Uanis(F18) \\sim Ueq,
Uanis(F19) \\sim Ueq, Uanis(F20) \\sim Ueq, Uanis(F21) \\sim Ueq, Uanis(F22)
\\sim Ueq, Uanis(F23) \\sim Ueq, Uanis(F24) \\sim Ueq, Uanis(F25) \\sim Ueq,
Uanis(F26) \\sim Ueq, Uanis(F27) \\sim Ueq, Uanis(F28) \\sim Ueq, Uanis(F29)
\\sim Ueq, Uanis(F30) \\sim Ueq, Uanis(F31) \\sim Ueq, Uanis(F32) \\sim Ueq,
Uanis(F33) \\sim Ueq, Uanis(F34) \\sim Ueq, Uanis(F35) \\sim Ueq, Uanis(F36)
\\sim Ueq, Uanis(F37) \\sim Ueq, Uanis(F38) \\sim Ueq, Uanis(F39) \\sim Ueq,
Uanis(F40) \\sim Ueq, Uanis(F41) \\sim Ueq, Uanis(F42) \\sim Ueq, Uanis(F43)
\\sim Ueq, Uanis(F44) \\sim Ueq, Uanis(F45) \\sim Ueq, Uanis(F46) \\sim Ueq,
Uanis(F47) \\sim Ueq, Uanis(F48) \\sim Ueq, Uanis(F49) \\sim Ueq, Uanis(F50)
\\sim Ueq, Uanis(F51) \\sim Ueq, Uanis(F52) \\sim Ueq, Uanis(F53) \\sim Ueq,
Uanis(F54) \\sim Ueq, Uanis(F55) \\sim Ueq, Uanis(F56) \\sim Ueq, Uanis(F57)
\\sim Ueq, Uanis(F58) \\sim Ueq, Uanis(F59) \\sim Ueq, Uanis(F60) \\sim Ueq,
Uanis(F61) \\sim Ueq, Uanis(F62) \\sim Ueq, Uanis(F63) \\sim Ueq, Uanis(F64)
\\sim Ueq, Uanis(F65) \\sim Ueq, Uanis(F66) \\sim Ueq, Uanis(F67) \\sim Ueq,
Uanis(F68) \\sim Ueq, Uanis(F69) \\sim Ueq, Uanis(F70) \\sim Ueq, Uanis(F71)
\\sim Ueq, Uanis(F72) \\sim Ueq, Uanis(F79) \\sim Ueq, Uanis(F80) \\sim Ueq,
Uanis(F81) \\sim Ueq, Uanis(F76) \\sim Ueq, Uanis(F77) \\sim Ueq, Uanis(F78)
\\sim Ueq, Uanis(F73) \\sim Ueq, Uanis(F74) \\sim Ueq, Uanis(F75) \\sim Ueq:
with sigma of 0.01 and sigma for terminal atoms of 0.02
5. Others
 Sof(C115)=Sof(F73)=Sof(F74)=Sof(F75)=1-FVAR(1)
 Sof(C114)=Sof(F61)=Sof(F62)=Sof(F63)=FVAR(1)
 Sof(C116)=Sof(F76)=Sof(F77)=Sof(F78)=1-FVAR(2)
 Sof(C81)=Sof(F55)=Sof(F56)=Sof(F57)=FVAR(2)
 Sof(C117)=Sof(F79)=Sof(F80)=Sof(F81)=1-FVAR(3)
 Sof(C124)=Sof(F58)=Sof(F59)=Sof(F60)=FVAR(3)
 Fixed Sof: H80A(0.5) H80B(0.5) H80C(0.5) H80D(0.5) H80E(0.5) H80F(0.5)
 C200(0.5) H20A(0.5) H20B(0.5) C201(0.5) H20C(0.5) H20D(0.5) C202(0.5)
 H20E(0.5) H20F(0.5) C203(0.5) H20G(0.5) H20H(0.5) C204(0.5) H20I(0.5)
 H20J(0.5) C205(0.5) H20K(0.5) H20L(0.5) C206(0.5) H20M(0.5) H20N(0.5)
6.a Secondary CH2 refined with riding coordinates:
 C94(H94A,H94B), C109(H10A,H10B), C110(H11A,H11B), C111(H11C,H11D), C112(H11E,
 H11F), C113(H11G,H11H), C200(H20A,H20B), C201(H20C,H20D), C202(H20E,H20F),
 C203(H20G,H20H), C204(H20I,H20J), C205(H20K,H20L), C206(H20M,H20N), C207(H20O,
 H20P), C208(H20Q,H20R), C209(H20S,H20T), C210(H21A,H21B), C211(H21C,H21D),
 C212(H21E,H21F), C213(H21G,H21H), C214(H21I,H21J), C215(H21K,H21L), C216(H21M,
 H21N), C217(H21O,H21P), C218(H21Q,H21R), C219(H21S,H21T), C220(H22A,H22B)
6.b Aromatic/amide H refined with riding coordinates:
 C9(H9), C10(H10), C11(H11), C6(H6), C7(H7), C8(H8), C23(H23), C22(H22),
 C20(H20), C19(H19), C2(H2), C3(H3), C4(H4), C26(H26), C27(H27), C29(H29),
 C30(H30), C17(H17), C16(H16), C15(H15), C14(H14), C13(H13), C12(H12), C37(H37),
  C36(H36), C35(H35), C46(H46), C47(H47), C48(H48), C51(H51), C50(H50),
 C49(H49), C52(H52), C53(H53), C54(H54), C55(H55), C56(H56), C57(H57), C70(H70),
  C69(H69), C67(H67), C66(H66), C44(H44), C43(H43), C42(H42), C63(H63),
 C62(H62), C60(H60), C59(H59), C75(H75), C76(H76), C77(H77)
6.c Disordered Me refined with riding coordinates:
 C80(H80A,H80B,H80C,H80D,H80E,H80F)
6.d Idealised Me refined as rotating group:
 C24(H24A,H24B,H24C), C31(H31A,H31B,H31C), C39(H39A,H39B,H39C), C40(H40A,H40B,
 H40C), C71(H71A,H71B,H71C), C64(H64A,H64B,H64C), C79(H79A,H79B,H79C)
;
_olex2_submission_special_instructions 'No special instructions were received'

loop_
_space_group_symop_operation_xyz
'x, y, z'
'-x, -y, -z'

loop_
_atom_site_label
_atom_site_type_symbol
_atom_site_fract_x
_atom_site_fract_y
_atom_site_fract_z
_atom_site_U_iso_or_equiv
_atom_site_adp_type
_atom_site_occupancy
_atom_site_site_symmetry_order
_atom_site_calc_flag
_atom_site_refinement_flags_posn
_atom_site_refinement_flags_adp
_atom_site_refinement_flags_occupancy
_atom_site_disorder_assembly
_atom_site_disorder_group
N7 N 0.6404(4) 0.3017(4) 0.28956(19) 0.0246(14) Uani 1 1 d . . . . .
Mo2 Mo 0.15793(4) 0.92797(3) 0.31857(2) 0.02262(18) Uani 1 1 d . . . . .
Al1 Al 0.62785(15) 0.69948(13) 0.34119(7) 0.0228(5) Uani 1 1 d . . . . .
F1 F 0.6200(5) 0.9268(4) 0.4002(2) 0.0675(18) Uani 1 1 d . U . . .
O1 O 0.6284(4) 0.8007(3) 0.34865(18) 0.0326(13) Uani 1 1 d . . . . .
N5 N 0.5524(4) 0.0818(4) 0.1591(2) 0.0255(14) Uani 1 1 d . . . . .
C9 C 0.6656(6) 0.1756(5) 0.1527(3) 0.0325(19) Uani 1 1 d . . . . .
H9 H 0.704921 0.225275 0.154912 0.039 Uiso 1 1 calc R U . . .
B1 B 0.4586(6) 0.0444(5) 0.1734(3) 0.0218(17) Uani 1 1 d . . . . .
Mo1 Mo 0.52423(4) 0.23905(3) 0.20480(2) 0.02001(18) Uani 1 1 d . . . . .
Al2 Al 1.02171(16) 0.39402(14) 0.10612(8) 0.0294(5) Uani 1 1 d . . . . .
F2 F 0.6836(7) 1.0106(4) 0.3678(3) 0.098(3) Uani 1 1 d . U . . .
O2 O 0.5381(4) 0.6556(3) 0.36260(19) 0.0349(14) Uani 1 1 d . . . . .
N4 N 0.5917(4) 0.1621(4) 0.1704(2) 0.0259(14) Uani 1 1 d . . . . .
C10 C 0.6746(6) 0.1041(6) 0.1305(3) 0.043(2) Uani 1 1 d . . . . .
H10 H 0.719865 0.096036 0.115089 0.051 Uiso 1 1 calc R U . . .
B4 B 0.2271(6) 1.1164(5) 0.3636(3) 0.0266(19) Uani 1 1 d . . . . .
F3 F 0.7718(5) 0.9340(4) 0.3972(2) 0.081(2) Uani 1 1 d . U . . .
O3 O 0.6135(4) 0.6656(3) 0.28940(18) 0.0358(13) Uani 1 1 d . . . . .
N3 N 0.3808(4) 0.0874(4) 0.1541(2) 0.0254(14) Uani 1 1 d . . . . .
C11 C 0.6031(6) 0.0482(5) 0.1360(3) 0.0342(19) Uani 1 1 d . . . . .
H11 H 0.591714 -0.006284 0.124891 0.041 Uiso 1 1 calc R U . . .
B2 B 0.5481(6) 0.2663(5) 0.3043(3) 0.0237(18) Uani 1 1 d . . . . .
F4 F 0.6095(4) 0.9485(4) 0.2889(2) 0.070(2) Uani 1 1 d . U . . .
O4 O 0.7306(4) 0.6787(4) 0.36479(19) 0.0401(15) Uani 1 1 d . . . . .
N2 N 0.3990(4) 0.1692(4) 0.1642(2) 0.0252(14) Uani 1 1 d . . . . .
C6 C 0.3212(5) 0.1918(5) 0.1467(3) 0.0314(18) Uani 1 1 d . . . . .
H6 H 0.314181 0.244379 0.147734 0.038 Uiso 1 1 calc R U . . .
B3 B 0.1327(6) 0.9279(5) 0.2203(3) 0.0258(19) Uani 1 1 d . . . . .
F5 F 0.5116(4) 0.9095(4) 0.3295(2) 0.0660(18) Uani 1 1 d . U . . .
O5 O 1.0351(5) 0.3582(5) 0.1500(2) 0.065(2) Uani 1 1 d . . . . .
N1 N 0.5025(4) 0.1478(3) 0.24191(18) 0.0181(12) Uani 1 1 d . . . . .
C7 C 0.2545(6) 0.1240(5) 0.1271(3) 0.037(2) Uani 1 1 d . . . . .
H7 H 0.194361 0.121793 0.113113 0.044 Uiso 1 1 calc R U . . .
F6 F 0.5393(4) 0.8240(4) 0.27850(19) 0.0577(15) Uani 1 1 d . U . . .
O6 O 1.1181(6) 0.3935(6) 0.0859(3) 0.090(3) Uani 1 1 d . U . . .
N8 N 0.4553(4) 0.3077(3) 0.2448(2) 0.0233(13) Uani 1 1 d . . . . .
C8 C 0.2953(5) 0.0609(5) 0.1325(3) 0.0308(18) Uani 1 1 d . . . . .
H8 H 0.266957 0.007188 0.122507 0.037 Uiso 1 1 calc R U . . .
F7 F 0.7942(4) 0.9457(4) 0.3209(2) 0.0658(18) Uani 1 1 d . U . . .
N10 N 0.5397(5) 0.3189(4) 0.1708(2) 0.0321(16) Uani 1 1 d . . . . .
C18 C 0.4399(5) -0.0513(4) 0.1557(2) 0.0248(16) Uani 1 1 d . . . . .
F8 F 0.7134(5) 0.8348(4) 0.2765(2) 0.0689(19) Uani 1 1 d . U . . .
O8 O 1.0053(8) 0.4880(6) 0.1151(3) 0.101(3) Uani 1 1 d . U . . .
N6 N 0.6450(4) 0.2940(4) 0.2492(2) 0.0259(14) Uani 1 1 d . . . . .
C23 C 0.4897(6) -0.0971(5) 0.1785(3) 0.0308(18) Uani 1 1 d . . . . .
H23 H 0.530796 -0.071313 0.202728 0.037 Uiso 1 1 calc R U . . .
F9 F 0.8024(4) 0.8329(4) 0.3364(2) 0.0621(18) Uani 1 1 d . U . . .
O9 O 0.9301(7) 0.3300(6) 0.0739(3) 0.083(3) Uani 1 1 d . . . . .
N11 N 0.5601(6) 0.3985(5) 0.1196(3) 0.051(2) Uani 1 1 d . . . . .
C22 C 0.4796(6) -0.1789(5) 0.1661(3) 0.037(2) Uani 1 1 d . . . . .
H22 H 0.512558 -0.206724 0.182544 0.045 Uiso 1 1 calc R U . . .
F10 F 0.8351(6) 0.7317(5) 0.4695(2) 0.090(2) Uani 1 1 d . U . . .
N17 N 0.0918(4) 0.9958(4) 0.3571(2) 0.0281(14) Uani 1 1 d . . . . .
C21 C 0.4219(7) -0.2199(5) 0.1301(3) 0.045(2) Uani 1 1 d . . . . .
F11 F 0.8661(7) 0.8061(5) 0.4224(3) 0.111(3) Uani 1 1 d . U . . .
N18 N 0.1322(4) 1.0751(4) 0.3737(2) 0.0286(15) Uani 1 1 d . . . . .
C20 C 0.3741(8) -0.1745(7) 0.1064(4) 0.065(3) Uani 1 1 d . . . . .
H20 H 0.333805 -0.200047 0.081860 0.078 Uiso 1 1 calc R U . . .
F12 F 0.7228(5) 0.7698(5) 0.4346(2) 0.081(2) Uani 1 1 d . U . . .
N19 N 0.2833(4) 0.9857(4) 0.3618(2) 0.0261(14) Uani 1 1 d . . . . .
C19 C 0.3860(7) -0.0920(5) 0.1190(3) 0.044(2) Uani 1 1 d . . . . .
H19 H 0.356194 -0.063509 0.101853 0.053 Uiso 1 1 calc R U . . .
F13 F 0.9098(5) 0.7118(6) 0.3655(3) 0.094(3) Uani 1 1 d . U . . .
N20 N 0.3026(4) 1.0676(4) 0.37716(19) 0.0237(13) Uani 1 1 d . . . . .
C24 C 0.4068(11) -0.3093(7) 0.1160(5) 0.095(5) Uani 1 1 d . . . . .
H24A H 0.371988 -0.324435 0.088378 0.143 Uiso 1 1 calc R U . . .
H24B H 0.372657 -0.336190 0.133432 0.143 Uiso 1 1 calc R U . . .
H24C H 0.466313 -0.324171 0.117078 0.143 Uiso 1 1 calc R U . . .
F14 F 0.9466(5) 0.6735(6) 0.4204(3) 0.104(3) Uani 1 1 d . U . . .
N12 N 0.1835(4) 1.0313(3) 0.28989(18) 0.0182(12) Uani 1 1 d . . . . .
C1 C 0.4670(5) 0.0702(4) 0.2213(2) 0.0204(15) Uani 1 1 d . . . . .
F15 F 0.8706(6) 0.5838(6) 0.3671(3) 0.106(3) Uani 1 1 d . U . . .
N13 N 0.2247(4) 0.8703(4) 0.2736(2) 0.0245(14) Uani 1 1 d . . . . .
C2 C 0.4296(5) 0.0162(4) 0.2441(2) 0.0234(16) Uani 1 1 d . . . . .
H2 H 0.406227 -0.037314 0.231605 0.028 Uiso 1 1 calc R U . . .
F16 F 0.7055(7) 0.5356(5) 0.3836(3) 0.095(3) Uani 1 1 d . U . . .
N14 N 0.2065(4) 0.8770(4) 0.2331(2) 0.0270(14) Uani 1 1 d . . . . .
C3 C 0.4264(5) 0.0400(4) 0.2846(2) 0.0247(16) Uani 1 1 d . . . . .
H3 H 0.397181 0.003912 0.298617 0.030 Uiso 1 1 calc R U . . .
F17 F 0.8035(6) 0.5723(5) 0.4403(3) 0.105(3) Uani 1 1 d . U . . .
N15 N 0.0373(4) 0.8829(4) 0.2727(2) 0.0290(15) Uani 1 1 d . . . . .
C4 C 0.4670(5) 0.1182(5) 0.3043(2) 0.0248(16) Uani 1 1 d . . . . .
H4 H 0.468026 0.134269 0.332046 0.030 Uiso 1 1 calc R U . . .
F18 F 0.6726(5) 0.6154(6) 0.4343(3) 0.094(3) Uani 1 1 d . U . . .
N16 N 0.0404(4) 0.8880(4) 0.2331(2) 0.0273(14) Uani 1 1 d . . . . .
C5 C 0.5066(5) 0.1727(4) 0.2823(2) 0.0207(15) Uani 1 1 d . . . . .
F19 F 0.3303(4) 0.5621(4) 0.3886(2) 0.071(2) Uani 1 1 d . U . . .
N21 N 0.1433(5) 0.8351(4) 0.3439(2) 0.0344(16) Uani 1 1 d . . . . .
C25 C 0.5707(6) 0.2840(5) 0.3534(3) 0.0307(18) Uani 1 1 d . . . . .
F20 F 0.4661(5) 0.5960(4) 0.4279(2) 0.072(2) Uani 1 1 d . U . . .
N22 N 0.1311(5) 0.7149(4) 0.3723(2) 0.0288(15) Uani 1 1 d . . . . .
C26 C 0.6081(7) 0.2293(5) 0.3748(3) 0.040(2) Uani 1 1 d . . . . .
H26 H 0.620976 0.183757 0.360128 0.047 Uiso 1 1 calc R U . . .
F21 F 0.4462(5) 0.5164(3) 0.3711(2) 0.0677(19) Uani 1 1 d . U . . .
N9 N 0.4715(4) 0.3111(3) 0.28564(19) 0.0224(13) Uani 1 1 d . . . . .
C27 C 0.6256(8) 0.2418(6) 0.4166(3) 0.059(3) Uani 1 1 d . . . . .
H27 H 0.650676 0.204663 0.429412 0.071 Uiso 1 1 calc R U . . .
F22 F 0.3606(5) 0.5685(4) 0.3074(2) 0.076(2) Uani 1 1 d . U . . .
C28 C 0.6071(9) 0.3084(7) 0.4408(3) 0.060(3) Uani 1 1 d . . . . .
F23 F 0.4151(4) 0.6900(4) 0.3049(2) 0.0599(16) Uani 1 1 d . U . . .
C29 C 0.5830(10) 0.3681(8) 0.4198(3) 0.073(4) Uani 1 1 d . . . . .
H29 H 0.579471 0.417106 0.434718 0.088 Uiso 1 1 calc R U . . .
F24 F 0.2997(4) 0.6623(4) 0.3343(2) 0.0703(19) Uani 1 1 d . U . . .
C30 C 0.5649(7) 0.3558(5) 0.3785(3) 0.044(2) Uani 1 1 d . . . . .
H30 H 0.547792 0.396567 0.366112 0.053 Uiso 1 1 calc R U . . .
F25 F 0.3718(5) 0.7232(4) 0.4157(2) 0.0694(19) Uani 1 1 d . U . . .
C31 C 0.6224(14) 0.3206(11) 0.4868(4) 0.101(5) Uani 1 1 d . . . . .
H31A H 0.587887 0.358751 0.496846 0.151 Uiso 1 1 calc R U . . .
H31B H 0.687851 0.340399 0.498177 0.151 Uiso 1 1 calc R U . . .
H31C H 0.601351 0.270509 0.494658 0.151 Uiso 1 1 calc R U . . .
F26 F 0.4433(4) 0.7910(3) 0.3780(2) 0.0652(18) Uani 1 1 d . U . . .
C17 C 0.4114(6) 0.3504(5) 0.3014(3) 0.0340(19) Uani 1 1 d . . . . .
H17 H 0.406694 0.359486 0.328785 0.041 Uiso 1 1 calc R U . . .
F27 F 0.5200(5) 0.7547(4) 0.4274(2) 0.0734(19) Uani 1 1 d . U . . .
C16 C 0.3585(5) 0.3746(5) 0.2712(3) 0.0327(19) Uani 1 1 d . . . . .
H16 H 0.312229 0.403621 0.274001 0.039 Uiso 1 1 calc R U . . .
F28 F 0.4995(6) 0.6573(4) 0.2205(2) 0.078(2) Uani 1 1 d . U . . .
C15 C 0.3866(5) 0.3481(4) 0.2358(3) 0.0315(19) Uani 1 1 d . . . . .
H15 H 0.362760 0.356259 0.210042 0.038 Uiso 1 1 calc R U . . .
F29 F 0.4569(6) 0.5414(5) 0.2418(3) 0.099(3) Uani 1 1 d . U . . .
C14 C 0.7219(6) 0.3455(5) 0.3116(3) 0.035(2) Uani 1 1 d . . . . .
H14 H 0.736281 0.360471 0.339972 0.043 Uiso 1 1 calc R U . . .
F30 F 0.5369(10) 0.5516(7) 0.1897(3) 0.143(4) Uani 1 1 d . U . . .
C13 C 0.7813(6) 0.3648(5) 0.2855(3) 0.043(2) Uani 1 1 d . . . . .
H13 H 0.842999 0.393376 0.292559 0.052 Uiso 1 1 calc R U . . .
F31 F 0.5756(5) 0.5154(3) 0.3004(2) 0.0665(18) Uani 1 1 d . U . . .
C12 C 0.7310(5) 0.3336(5) 0.2477(3) 0.0327(19) Uani 1 1 d . . . . .
H12 H 0.752723 0.338651 0.223687 0.039 Uiso 1 1 calc R U . . .
F32 F 0.6000(5) 0.4642(3) 0.2423(2) 0.074(2) Uani 1 1 d . U . . .
C32 C 0.5490(6) 0.3544(5) 0.1431(3) 0.037(2) Uani 1 1 d . . . . .
F33 F 0.7244(8) 0.5407(6) 0.2911(3) 0.123(4) Uani 1 1 d . U . . .
F34 F 0.8702(8) 0.6109(7) 0.1588(4) 0.135(4) Uani 1 1 d . U . . .
C33 C 0.5513(7) 0.3908(9) 0.0784(4) 0.058(3) Uani 1 1 d . . . . .
F35 F 0.8406(7) 0.4844(6) 0.1355(3) 0.119(3) Uani 1 1 d . U . . .
C38 C 0.5828(9) 0.4603(10) 0.0636(4) 0.072(3) Uani 1 1 d . U . . .
F36 F 0.9403(8) 0.5328(8) 0.1893(3) 0.134(4) Uani 1 1 d . U . . .
C37 C 0.5807(11) 0.4564(12) 0.0227(5) 0.090(4) Uani 1 1 d . U . . .
H37 H 0.603448 0.501599 0.012707 0.108 Uiso 1 1 calc R U . . .
F37 F 0.9558(9) 0.6760(8) 0.1063(5) 0.161(5) Uani 1 1 d . U . . .
C36 C 0.5476(11) 0.3905(12) -0.0007(5) 0.091(4) Uani 1 1 d . U . . .
H36 H 0.545853 0.390215 -0.028346 0.109 Uiso 1 1 calc R U . . .
F38 F 0.8636(8) 0.5590(8) 0.0742(3) 0.129(4) Uani 1 1 d . U . . .
C35 C 0.5113(13) 0.3141(13) 0.0094(6) 0.110(6) Uani 1 1 d . U . . .
H35 H 0.487473 0.267344 -0.010167 0.132 Uiso 1 1 calc R U . . .
F39 F 1.0029(10) 0.5868(11) 0.0650(4) 0.173(6) Uani 1 1 d . U . . .
C34 C 0.5152(10) 0.3166(11) 0.0521(4) 0.076(4) Uani 1 1 d . . . . .
F40 F 1.0539(8) 0.6752(7) 0.1788(4) 0.147(4) Uani 1 1 d . U . . .
C39 C 0.4802(11) 0.2420(9) 0.0673(4) 0.085(4) Uani 1 1 d . . . . .
H39A H 0.457235 0.197815 0.044599 0.127 Uiso 1 1 calc R U . . .
H39B H 0.430536 0.249893 0.081545 0.127 Uiso 1 1 calc R U . . .
H39C H 0.530386 0.230467 0.085624 0.127 Uiso 1 1 calc R U . . .
F41 F 1.1342(8) 0.6421(8) 0.1339(4) 0.155(5) Uani 1 1 d . U . . .
C40 C 0.6205(12) 0.5374(11) 0.0931(7) 0.122(8) Uani 1 1 d . . . . .
H40A H 0.662462 0.572411 0.081629 0.183 Uiso 1 1 calc R U . . .
H40B H 0.653620 0.527503 0.118021 0.183 Uiso 1 1 calc R U . . .
H40C H 0.569888 0.562031 0.098846 0.183 Uiso 1 1 calc R U . . .
F42 F 1.1169(8) 0.5730(8) 0.1805(4) 0.144(4) Uani 1 1 d . U . . .
C46 C 0.2883(5) 0.8235(4) 0.2774(3) 0.0278(17) Uani 1 1 d . . . . .
H46 H 0.312224 0.808709 0.301498 0.033 Uiso 1 1 calc R U . . .
F43 F 0.9208(9) 0.4026(7) 0.0134(3) 0.129(4) Uani 1 1 d . U . . .
C47 C 0.3124(6) 0.8012(5) 0.2402(3) 0.036(2) Uani 1 1 d . . . . .
H47 H 0.355356 0.770138 0.234404 0.043 Uiso 1 1 calc R U . . .
F44 F 0.8192(11) 0.3135(10) -0.0263(4) 0.187(6) Uani 1 1 d . U . . .
C48 C 0.2591(5) 0.8349(4) 0.2134(3) 0.0285(17) Uani 1 1 d . . . . .
H48 H 0.259468 0.829332 0.185565 0.034 Uiso 1 1 calc R U . . .
F45 F 0.9594(8) 0.2810(6) -0.0071(3) 0.116(3) Uani 1 1 d . U . . .
C51 C -0.0419(6) 0.8474(5) 0.2100(3) 0.038(2) Uani 1 1 d . . . . .
H51 H -0.057077 0.841416 0.181702 0.045 Uiso 1 1 calc R U . . .
F46 F 1.2085(9) 0.5426(7) 0.0717(4) 0.158(5) Uani 1 1 d . U . . .
C50 C -0.0995(6) 0.8164(6) 0.2330(3) 0.052(3) Uani 1 1 d . . . . .
H50 H -0.160273 0.786178 0.224272 0.062 Uiso 1 1 calc R U . . .
F47 F 1.1211(9) 0.4527(8) 0.0231(4) 0.158(5) Uani 1 1 d . U . . .
C49 C -0.0490(5) 0.8392(5) 0.2720(3) 0.039(2) Uani 1 1 d . . . . .
H49 H -0.070767 0.826417 0.294938 0.046 Uiso 1 1 calc R U . . .
F48 F 1.2654(12) 0.4787(13) 0.0307(5) 0.219(8) Uani 1 1 d . U . . .
C52 C 0.0129(6) 0.9800(6) 0.3719(3) 0.041(2) Uani 1 1 d . . . . .
H52 H -0.028434 0.930398 0.366115 0.049 Uiso 1 1 calc R U . . .
F49 F 1.1546(11) 0.3034(10) 0.0188(5) 0.204(7) Uani 1 1 d . U . . .
C53 C 0.0021(6) 1.0463(6) 0.3964(3) 0.044(2) Uani 1 1 d . . . . .
H53 H -0.047211 1.051232 0.409843 0.053 Uiso 1 1 calc R U . . .
F50 F 1.1976(14) 0.2728(8) 0.0742(6) 0.214(7) Uani 1 1 d . U . . .
C54 C 0.0785(6) 1.1041(6) 0.3973(3) 0.040(2) Uani 1 1 d . . . . .
H54 H 0.091028 1.156241 0.412311 0.048 Uiso 1 1 calc R U . . .
F51 F 1.2989(10) 0.3332(11) 0.0463(5) 0.210(7) Uani 1 1 d . U . . .
C55 C 0.3599(6) 0.9601(5) 0.3767(3) 0.0340(19) Uani 1 1 d . . . . .
H55 H 0.365295 0.906872 0.372459 0.041 Uiso 1 1 calc R U . . .
F52 F 1.3597(8) 0.4681(8) 0.1040(5) 0.161(5) Uani 1 1 d . U . . .
C56 C 0.4288(6) 1.0231(5) 0.3990(3) 0.038(2) Uani 1 1 d . . . . .
H56 H 0.488423 1.021259 0.411867 0.045 Uiso 1 1 calc R U . . .
F53 F 1.2648(10) 0.4938(8) 0.1378(4) 0.161(5) Uani 1 1 d . U . . .
C57 C 0.3903(6) 1.0902(5) 0.3981(3) 0.0350(19) Uani 1 1 d . . . . .
H57 H 0.420854 1.142593 0.410224 0.042 Uiso 1 1 calc R U . . .
F54 F 1.3005(10) 0.3817(8) 0.1323(4) 0.169(6) Uani 1 1 d . U . . .
C65 C 0.2531(6) 1.2063(5) 0.3907(3) 0.0300(18) Uani 1 1 d . . . . .
C70 C 0.2932(7) 1.2230(5) 0.4315(3) 0.039(2) Uani 1 1 d . . . . .
H70 H 0.308718 1.181019 0.443309 0.047 Uiso 1 1 calc R U . . .
C69 C 0.3124(8) 1.2991(6) 0.4564(3) 0.055(3) Uani 1 1 d . . . . .
H69 H 0.339624 1.306505 0.483849 0.066 Uiso 1 1 calc R U . . .
C81 C 0.9411(10) 0.3174(9) 0.1954(5) 0.058(3) Uani 0.828(9) 1 d . U P A 1
F55 F 0.8678(6) 0.3244(7) 0.1647(3) 0.091(3) Uani 0.828(9) 1 d . U P A 1
F56 F 0.9466(9) 0.3789(7) 0.2208(4) 0.116(4) Uani 0.828(9) 1 d . U P A 1
F57 F 0.9014(7) 0.2537(7) 0.2030(4) 0.102(3) Uani 0.828(9) 1 d . U P A 1
C68 C 0.2912(9) 1.3625(6) 0.4405(3) 0.059(3) Uani 1 1 d . . . . .
C67 C 0.2449(9) 1.3474(6) 0.3997(3) 0.054(3) Uani 1 1 d . . . . .
H67 H 0.225447 1.388991 0.388709 0.064 Uiso 1 1 calc R U . . .
C66 C 0.2276(7) 1.2726(5) 0.3755(3) 0.042(2) Uani 1 1 d . . . . .
H66 H 0.198154 1.265066 0.348317 0.050 Uiso 1 1 calc R U . . .
C124 C 1.009(2) 0.2213(15) 0.1498(8) 0.086(6) Uani 0.692(12) 1 d . U P A 1
F58 F 1.0312(14) 0.1774(10) 0.1764(5) 0.115(5) Uani 0.692(12) 1 d . U P A 1
F59 F 1.0698(10) 0.2232(9) 0.1243(4) 0.110(4) Uani 0.692(12) 1 d . U P A 1
F60 F 0.9170(10) 0.1957(6) 0.1308(4) 0.102(4) Uani 0.692(12) 1 d . U P A 1
C71 C 0.3118(13) 1.4453(6) 0.4673(4) 0.088(5) Uani 1 1 d . . . . .
H71A H 0.341176 1.484061 0.453316 0.132 Uiso 1 1 calc R U . . .
H71B H 0.352943 1.446097 0.492421 0.132 Uiso 1 1 calc R U . . .
H71C H 0.254472 1.458307 0.473014 0.132 Uiso 1 1 calc R U . . .
C45 C 0.2206(5) 1.1061(4) 0.3145(2) 0.0234(16) Uani 1 1 d . . . . .
C44 C 0.2583(5) 1.1666(4) 0.2960(2) 0.0245(16) Uani 1 1 d . . . . .
H44 H 0.285117 1.217003 0.312065 0.029 Uiso 1 1 calc R U . . .
C114 C 1.1090(17) 0.3275(15) 0.2084(7) 0.077(6) Uani 0.632(10) 1 d . U P A 1
F61 F 1.0923(10) 0.2883(12) 0.2405(4) 0.087(4) Uani 0.632(10) 1 d . U P A 1
F62 F 1.1755(11) 0.2739(10) 0.1883(6) 0.083(4) Uani 0.632(10) 1 d . U P A 1
F63 F 1.1318(8) 0.4079(8) 0.2225(4) 0.070(3) Uani 0.632(10) 1 d . U P A 1
C43 C 0.2575(5) 1.1549(4) 0.2547(2) 0.0230(16) Uani 1 1 d . . . . .
H43 H 0.284187 1.196533 0.243090 0.028 Uiso 1 1 calc R U . . .
F64 F 0.9432(9) 0.1851(7) 0.0423(4) 0.132(4) Uani 1 1 d . U . . .
C42 C 0.2164(5) 1.0801(4) 0.2307(3) 0.0257(16) Uani 1 1 d . . . . .
H42 H 0.214749 1.071223 0.202740 0.031 Uiso 1 1 calc R U . . .
F65 F 0.8187(10) 0.1718(8) -0.0092(4) 0.161(5) Uani 1 1 d . U . . .
C41 C 0.1774(5) 1.0181(4) 0.2486(2) 0.0205(15) Uani 1 1 d . U . . .
F66 F 0.7951(12) 0.1695(10) 0.0559(5) 0.213(7) Uani 1 1 d . U . . .
C58 C 0.1056(6) 0.9275(5) 0.1722(2) 0.0285(17) Uani 1 1 d . . . . .
F67 F 0.7686(8) 0.3838(8) 0.0417(4) 0.166(6) Uani 1 1 d . U . . .
C63 C 0.0594(6) 0.9871(5) 0.1606(3) 0.0320(18) Uani 1 1 d . . . . .
H63 H 0.047482 1.024701 0.180904 0.038 Uiso 1 1 calc R U . . .
F68 F 0.7500(10) 0.3015(9) 0.0831(5) 0.165(5) Uani 1 1 d . U . . .
C62 C 0.0311(6) 0.9918(6) 0.1203(3) 0.042(2) Uani 1 1 d . . . . .
H62 H 0.004070 1.033880 0.114058 0.051 Uiso 1 1 calc R U . . .
F69 F 0.6992(7) 0.2505(8) 0.0199(5) 0.160(5) Uani 1 1 d . U . . .
C61 C 0.0426(8) 0.9343(7) 0.0893(3) 0.057(3) Uani 1 1 d . . . . .
F70 F 0.7773(5) 0.6694(4) 0.2671(3) 0.082(2) Uani 1 1 d . U . . .
C60 C 0.0855(9) 0.8740(7) 0.0996(4) 0.063(3) Uani 1 1 d . . . . .
H60 H 0.096639 0.835985 0.079194 0.076 Uiso 1 1 calc R U . . .
F71 F 0.6689(6) 0.6900(5) 0.2137(2) 0.095(3) Uani 1 1 d . U . . .
C59 C 0.1118(7) 0.8702(6) 0.1399(3) 0.045(2) Uani 1 1 d . . . . .
H59 H 0.135276 0.826184 0.145795 0.053 Uiso 1 1 calc R U . . .
F72 F 0.7259(8) 0.5688(5) 0.2169(4) 0.141(4) Uani 1 1 d . U . . .
C117 C 1.085(3) 0.257(3) 0.1847(14) 0.065(9) Uani 0.308(12) 1 d . U P A 2
F79 F 1.071(2) 0.228(2) 0.2210(10) 0.094(6) Uani 0.308(12) 1 d . U P A 2
F80 F 1.183(2) 0.3126(19) 0.1966(10) 0.069(6) Uani 0.308(12) 1 d . U P A 2
F81 F 1.060(3) 0.199(3) 0.1610(14) 0.110(6) Uani 0.308(12) 1 d . U P A 2
C116 C 1.052(4) 0.356(5) 0.221(3) 0.081(11) Uani 0.172(9) 1 d D U P A 2
F76 F 0.959(3) 0.323(3) 0.2409(15) 0.083(7) Uani 0.172(9) 1 d D U P A 2
F77 F 1.114(4) 0.345(4) 0.2513(16) 0.082(6) Uani 0.172(9) 1 d . U P A 2
F78 F 1.014(4) 0.417(3) 0.2193(16) 0.092(6) Uani 0.172(9) 1 d . U P A 2
C115 C 1.090(3) 0.3832(18) 0.2032(17) 0.118(12) Uani 0.368(10) 1 d D U P A 2
F73 F 1.1898(14) 0.4273(13) 0.2013(7) 0.082(5) Uani 0.368(10) 1 d . U P A 2
F74 F 1.0803(16) 0.4715(13) 0.2197(7) 0.087(4) Uani 0.368(10) 1 d D U P A 2
F75 F 1.1406(17) 0.4001(17) 0.2483(8) 0.084(4) Uani 0.368(10) 1 d . U P A 2
C64 C 0.0115(12) 0.9394(10) 0.0442(4) 0.091(5) Uani 1 1 d . . . . .
H64A H 0.061459 0.971766 0.035512 0.137 Uiso 1 1 calc R U . . .
H64B H -0.042300 0.963105 0.041494 0.137 Uiso 1 1 calc R U . . .
H64C H -0.004183 0.886510 0.027604 0.137 Uiso 1 1 calc R U . . .
C72 C 0.1346(5) 0.7723(5) 0.3556(2) 0.0271(18) Uani 1 1 d . . . . .
C73 C 0.1028(6) 0.6326(5) 0.3576(3) 0.036(2) Uani 1 1 d . . . . .
C74 C 0.0642(8) 0.6003(6) 0.3167(4) 0.052(3) Uani 1 1 d . . . . .
C75 C 0.0357(11) 0.5171(8) 0.3062(6) 0.102(6) Uani 1 1 d . . . . .
H75 H 0.007081 0.493163 0.279415 0.122 Uiso 1 1 calc R U . . .
C76 C 0.0493(11) 0.4684(9) 0.3355(6) 0.092(4) Uani 1 1 d . U . . .
H76 H 0.032765 0.412809 0.327755 0.110 Uiso 1 1 calc R U . . .
C77 C 0.0860(9) 0.5030(8) 0.3742(5) 0.073(4) Uani 1 1 d . U . . .
H77 H 0.092733 0.469820 0.393004 0.088 Uiso 1 1 calc R U . . .
C78 C 0.1151(6) 0.5852(6) 0.3885(4) 0.049(2) Uani 1 1 d . U . . .
C79 C 0.0484(11) 0.6504(8) 0.2864(4) 0.081(4) Uani 1 1 d . . . . .
H79A H 0.017535 0.616862 0.260538 0.122 Uiso 1 1 calc R U . . .
H79B H 0.107399 0.680768 0.283757 0.122 Uiso 1 1 calc R U . . .
H79C H 0.010043 0.686293 0.295060 0.122 Uiso 1 1 calc R U . . .
C80 C 0.1549(8) 0.6218(8) 0.4312(4) 0.065(3) Uani 1 1 d . . . . .
H80A H 0.169897 0.679049 0.434193 0.097 Uiso 0.5 1 calc R U P . .
H80B H 0.110218 0.607134 0.447846 0.097 Uiso 0.5 1 calc R U P . .
H80C H 0.210611 0.603211 0.439813 0.097 Uiso 0.5 1 calc R U P . .
H80D H 0.157254 0.580547 0.447042 0.097 Uiso 0.5 1 calc R U P . .
H80E H 0.216933 0.652461 0.433389 0.097 Uiso 0.5 1 calc R U P . .
H80F H 0.116540 0.656385 0.441421 0.097 Uiso 0.5 1 calc R U P . .
C82 C 0.7863(6) 0.6710(6) 0.3983(3) 0.045(2) Uani 1 1 d . . . . .
C83 C 0.8788(9) 0.6600(12) 0.3884(5) 0.090(5) Uani 1 1 d . . . . .
C84 C 0.7388(12) 0.5960(11) 0.4137(5) 0.086(5) Uani 1 1 d . . . . .
C85 C 0.7999(11) 0.7435(11) 0.4329(4) 0.088(5) Uani 1 1 d . . . . .
C86 C 0.4503(6) 0.6523(5) 0.3682(3) 0.034(2) Uani 1 1 d . . . . .
C87 C 0.4457(7) 0.7307(6) 0.3980(4) 0.051(3) Uani 1 1 d . . . . .
C88 C 0.4218(7) 0.5803(6) 0.3901(4) 0.054(3) Uani 1 1 d . . . . .
C89 C 0.3797(7) 0.6437(7) 0.3285(3) 0.050(3) Uani 1 1 d . . . . .
C90 C 0.6572(5) 0.8714(5) 0.3377(3) 0.0314(19) Uani 1 1 d . . . . .
C91 C 0.5787(8) 0.8889(7) 0.3087(4) 0.057(3) Uani 1 1 d . . . . .
C92 C 0.6845(10) 0.9353(7) 0.3769(5) 0.073(4) Uani 1 1 d . . . . .
C93 C 0.7431(8) 0.8695(7) 0.3176(5) 0.064(3) Uani 1 1 d . . . . .
C94 C 0.8781(11) 1.0560(9) 0.2293(5) 0.085(4) Uani 1 1 d . . . . .
H94A H 0.885538 1.094539 0.211583 0.102 Uiso 1 1 calc R U . . .
H94B H 0.892116 1.006745 0.216118 0.102 Uiso 1 1 calc R U . . .
C95 C 0.6179(7) 0.6069(5) 0.2583(3) 0.040(2) Uani 1 1 d . . . . .
C96 C 0.5193(14) 0.5923(12) 0.2272(5) 0.104(5) Uani 1 1 d . . . . .
C97 C 0.6968(12) 0.6293(10) 0.2382(6) 0.099(5) Uani 1 1 d . U . . .
C98 C 0.6163(12) 0.5265(8) 0.2731(5) 0.085(4) Uani 1 1 d . U . . .
C99 C 0.9860(8) 0.5582(6) 0.1285(3) 0.052(3) Uani 1 1 d . . . . .
C100 C 0.9517(14) 0.5935(14) 0.0908(6) 0.106(6) Uani 1 1 d . . . . .
C101 C 0.9067(11) 0.5468(9) 0.1526(4) 0.076(4) Uani 1 1 d . . . . .
C102 C 1.0753(11) 0.6148(9) 0.1579(6) 0.089(5) Uani 1 1 d . . . . .
C103 C 0.8643(8) 0.2918(7) 0.0422(4) 0.056(3) Uani 1 1 d . U . . .
C104 C 0.8859(17) 0.3258(16) 0.0022(7) 0.131(7) Uani 1 1 d . U . . .
C105 C 1.2011(7) 0.4051(6) 0.0763(3) 0.045(2) Uani 1 1 d . U . . .
C106 C 1.1999(12) 0.4659(12) 0.0478(5) 0.099(6) Uani 1 1 d . . . . .
C107 C 1.2791(12) 0.4346(9) 0.1125(5) 0.088(5) Uani 1 1 d . . . . .
C108 C 1.2127(15) 0.3250(15) 0.0525(7) 0.118(6) Uani 1 1 d . U . . .
C109 C 0.7572(12) 1.1124(12) 0.2599(7) 0.103(6) Uani 1 1 d . . . . .
H10A H 0.760553 1.154648 0.244176 0.124 Uiso 1 1 calc R U . . .
H10B H 0.693582 1.098709 0.264173 0.124 Uiso 1 1 calc R U . . .
C110 C 0.8196(15) 1.1422(10) 0.2991(6) 0.103(6) Uani 1 1 d . . . . .
H11A H 0.812235 1.101984 0.316022 0.123 Uiso 1 1 calc R U . . .
H11B H 0.803144 1.189817 0.312837 0.123 Uiso 1 1 calc R U . . .
C111 C 0.9186(13) 1.1618(10) 0.2945(6) 0.104(6) Uani 1 1 d . . . . .
H11C H 0.959123 1.177576 0.321307 0.125 Uiso 1 1 calc R U . . .
H11D H 0.927815 1.206624 0.280599 0.125 Uiso 1 1 calc R U . . .
C112 C 0.9453(10) 1.0882(11) 0.2696(6) 0.099(6) Uani 1 1 d . . . . .
H11E H 1.008067 1.103986 0.264639 0.119 Uiso 1 1 calc R U . . .
H11F H 0.945209 1.046288 0.285519 0.119 Uiso 1 1 calc R U . . .
C113 C 0.7796(11) 1.0399(10) 0.2356(5) 0.089(5) Uani 1 1 d . . . . .
H11G H 0.769865 0.995660 0.249867 0.107 Uiso 1 1 calc R U . . .
H11H H 0.737285 1.024427 0.209250 0.107 Uiso 1 1 calc R U . . .
C125 C 1.0290(7) 0.3159(8) 0.1772(4) 0.057(3) Uani 1 1 d D U . . .
C126 C 0.858(2) 0.1904(17) 0.0330(9) 0.145(8) Uani 1 1 d . U . . .
C127 C 0.7704(18) 0.2933(17) 0.0543(9) 0.143(8) Uani 1 1 d . U . . .
C200 C 0.746(3) 1.122(2) 0.5251(14) 0.124(8) Uani 0.5 1 d . U P . .
H20A H 0.712586 1.149202 0.506577 0.148 Uiso 0.5 1 calc R U P . .
H20B H 0.739192 1.142654 0.552632 0.148 Uiso 0.5 1 calc R U P . .
C201 C 0.853(3) 1.140(2) 0.5227(13) 0.113(8) Uani 0.5 1 d . U P . .
H20C H 0.859050 1.159055 0.497625 0.136 Uiso 0.5 1 calc R U P . .
H20D H 0.885899 1.182774 0.545349 0.136 Uiso 0.5 1 calc R U P . .
C202 C 0.889(3) 1.084(3) 0.5235(13) 0.118(8) Uani 0.5 1 d . U P . .
H20E H 0.945061 1.098079 0.512863 0.142 Uiso 0.5 1 calc R U P . .
H20F H 0.909818 1.085254 0.552396 0.142 Uiso 0.5 1 calc R U P . .
C203 C 0.860(3) 1.014(2) 0.5093(12) 0.108(7) Uani 0.5 1 d . U P . .
H20G H 0.903892 0.984041 0.520189 0.130 Uiso 0.5 1 calc R U P . .
H20H H 0.855121 1.005713 0.479862 0.130 Uiso 0.5 1 calc R U P . .
C204 C 0.774(3) 0.989(2) 0.5185(12) 0.111(8) Uani 0.5 1 d . U P . .
H20I H 0.750397 0.934470 0.503039 0.133 Uiso 0.5 1 calc R U P . .
H20J H 0.785607 0.984823 0.547105 0.133 Uiso 0.5 1 calc R U P . .
C205 C 0.704(3) 1.027(2) 0.5131(12) 0.115(8) Uani 0.5 1 d . U P . .
H20K H 0.659554 1.012240 0.530254 0.138 Uiso 0.5 1 calc R U P . .
H20L H 0.671033 1.012829 0.484853 0.138 Uiso 0.5 1 calc R U P . .
C206 C 1.109(3) 0.689(2) 0.6052(13) 0.116(8) Uani 0.5 1 d . U P . .
H20M H 1.093440 0.674383 0.630068 0.139 Uiso 0.5 1 calc R U P . .
H20N H 1.166640 0.729975 0.612909 0.139 Uiso 0.5 1 calc R U P . .
C207 C 1.0420(18) 0.7227(16) 0.5888(8) 0.158(7) Uani 1 1 d . U . . .
H20O H 1.067630 0.779981 0.596144 0.189 Uiso 1 1 calc R U . . .
H20P H 0.992728 0.712441 0.604193 0.189 Uiso 1 1 calc R U . . .
C208 C 0.9959(18) 0.7090(15) 0.5480(7) 0.147(7) Uani 1 1 d . U . . .
H20Q H 1.022905 0.751329 0.535059 0.177 Uiso 1 1 calc R U . . .
H20R H 0.930405 0.710010 0.546929 0.177 Uiso 1 1 calc R U . . .
C209 C 1.0042(19) 0.6269(16) 0.5244(8) 0.160(7) Uani 1 1 d . U . . .
H20S H 0.953903 0.585639 0.527927 0.192 Uiso 1 1 calc R U . . .
H20T H 0.996082 0.628219 0.495447 0.192 Uiso 1 1 calc R U . . .
C210 C 1.0907(19) 0.6057(16) 0.5370(8) 0.159(7) Uani 1 1 d . U . . .
H21A H 1.137281 0.634127 0.524350 0.191 Uiso 1 1 calc R U . . .
H21B H 1.083920 0.548795 0.526855 0.191 Uiso 1 1 calc R U . . .
C211 C 1.1258(17) 0.6226(14) 0.5811(7) 0.139(6) Uani 1 1 d . U . . .
H21C H 1.100054 0.575970 0.591510 0.167 Uiso 1 1 calc R U . . .
H21D H 1.193055 0.627367 0.585559 0.167 Uiso 1 1 calc R U . . .
C212 C 0.7224(17) 0.8495(15) 0.1430(8) 0.147(8) Uani 1 1 d . U . . .
H21E H 0.657796 0.854892 0.139268 0.176 Uiso 1 1 calc R U . . .
H21F H 0.747704 0.858816 0.172027 0.176 Uiso 1 1 calc R U . . .
C213 C 0.7786(16) 0.9097(14) 0.1234(6) 0.132(7) Uani 1 1 d D U . . .
H21G H 0.772002 0.962903 0.135103 0.158 Uiso 1 1 calc R U . . .
H21H H 0.844087 0.908032 0.130643 0.158 Uiso 1 1 calc R U . . .
C214 C 0.7542(17) 0.8985(15) 0.0817(7) 0.139(7) Uani 1 1 d D U . . .
H21I H 0.795081 0.939436 0.072515 0.167 Uiso 1 1 calc R U . . .
H21J H 0.690883 0.906186 0.074639 0.167 Uiso 1 1 calc R U . . .
C215 C 0.7590(19) 0.8173(15) 0.0587(8) 0.154(7) Uani 1 1 d . U . . .
H21K H 0.823948 0.814884 0.059096 0.185 Uiso 1 1 calc R U . . .
H21L H 0.728041 0.810439 0.030396 0.185 Uiso 1 1 calc R U . . .
C216 C 0.711(2) 0.7470(17) 0.0780(9) 0.172(8) Uani 1 1 d . U . . .
H21M H 0.644129 0.735083 0.067558 0.206 Uiso 1 1 calc R U . . .
H21N H 0.733988 0.699327 0.069174 0.206 Uiso 1 1 calc R U . . .
C217 C 0.728(2) 0.7648(16) 0.1223(8) 0.164(8) Uani 1 1 d . U . . .
H21O H 0.789609 0.756270 0.132477 0.196 Uiso 1 1 calc R U . . .
H21P H 0.682981 0.726251 0.131104 0.196 Uiso 1 1 calc R U . . .
C218 C 0.5822(14) -0.0259(13) 0.0120(6) 0.118(6) Uani 1 1 d . U . . .
H21Q H 0.612909 0.017438 0.034877 0.142 Uiso 1 1 calc R U . . .
H21R H 0.622104 -0.064342 0.010007 0.142 Uiso 1 1 calc R U . . .
C219 C 0.5729(15) 0.0068(13) -0.0258(6) 0.123(6) Uani 1 1 d . U . . .
H21S H 0.545121 -0.035712 -0.049399 0.147 Uiso 1 1 calc R U . . .
H21T H 0.633567 0.033444 -0.029519 0.147 Uiso 1 1 calc R U . . .
C220 C 0.5099(13) 0.0663(12) -0.0206(6) 0.109(5) Uani 1 1 d . U . . .
H22A H 0.540633 0.110483 0.001764 0.131 Uiso 1 1 calc R U . . .
H22B H 0.498669 0.087737 -0.045336 0.131 Uiso 1 1 calc R U . . .

loop_
_atom_site_aniso_label
_atom_site_aniso_U_11
_atom_site_aniso_U_22
_atom_site_aniso_U_33
_atom_site_aniso_U_23
_atom_site_aniso_U_13
_atom_site_aniso_U_12
N7 0.027(3) 0.018(3) 0.027(4) 0.008(3) -0.005(3) 0.007(2)
Mo2 0.0223(3) 0.0184(3) 0.0335(4) 0.0155(3) 0.0110(3) 0.0065(2)
Al1 0.0237(11) 0.0209(11) 0.0315(13) 0.0132(9) 0.0127(9) 0.0109(8)
F1 0.098(5) 0.047(3) 0.060(4) 0.000(3) 0.028(4) 0.020(3)
O1 0.037(3) 0.021(3) 0.048(4) 0.013(3) 0.020(3) 0.012(2)
N5 0.030(3) 0.018(3) 0.030(4) 0.009(3) 0.006(3) 0.002(2)
C9 0.030(4) 0.031(4) 0.040(5) 0.011(4) 0.018(4) 0.000(3)
B1 0.023(4) 0.013(4) 0.032(5) 0.011(3) 0.006(3) 0.005(3)
Mo1 0.0201(3) 0.0147(3) 0.0269(4) 0.0099(2) 0.0054(2) 0.0022(2)
Al2 0.0309(13) 0.0311(13) 0.0361(14) 0.0186(11) 0.0141(10) 0.0147(10)
F2 0.163(8) 0.025(3) 0.106(6) 0.007(3) 0.048(5) 0.009(4)
O2 0.033(3) 0.034(3) 0.054(4) 0.027(3) 0.025(3) 0.019(2)
N4 0.027(3) 0.017(3) 0.033(4) 0.005(3) 0.008(3) -0.001(2)
C10 0.037(5) 0.044(5) 0.050(6) 0.006(4) 0.021(4) 0.008(4)
B4 0.031(5) 0.019(4) 0.031(5) 0.010(4) 0.007(4) 0.003(3)
F3 0.079(5) 0.059(4) 0.081(5) 0.014(4) -0.033(4) -0.008(3)
O3 0.056(4) 0.023(3) 0.032(3) 0.007(2) 0.012(3) 0.012(3)
N3 0.022(3) 0.021(3) 0.032(4) 0.007(3) 0.004(3) 0.002(2)
C11 0.037(5) 0.034(5) 0.036(5) 0.006(4) 0.016(4) 0.014(4)
B2 0.025(4) 0.017(4) 0.027(5) 0.003(3) 0.003(4) 0.002(3)
F4 0.061(4) 0.064(4) 0.100(5) 0.062(4) 0.006(3) 0.016(3)
O4 0.031(3) 0.052(4) 0.049(4) 0.021(3) 0.012(3) 0.025(3)
N2 0.023(3) 0.018(3) 0.033(4) 0.006(3) -0.001(3) 0.003(2)
C6 0.025(4) 0.033(4) 0.036(5) 0.013(4) -0.002(3) 0.008(3)
B3 0.019(4) 0.024(4) 0.034(5) 0.007(4) 0.006(4) 0.000(3)
F5 0.044(3) 0.075(4) 0.109(5) 0.049(4) 0.037(3) 0.041(3)
O5 0.069(5) 0.090(6) 0.036(4) 0.037(4) 0.003(3) -0.001(4)
N1 0.016(3) 0.015(3) 0.026(3) 0.012(2) 0.002(2) 0.003(2)
C7 0.028(4) 0.039(5) 0.042(5) 0.015(4) -0.007(4) 0.006(4)
F6 0.046(3) 0.063(4) 0.058(4) 0.015(3) -0.005(3) 0.003(3)
O6 0.068(5) 0.114(6) 0.120(7) 0.055(5) 0.065(5) 0.036(4)
N8 0.021(3) 0.016(3) 0.035(4) 0.010(3) 0.006(3) 0.004(2)
C8 0.023(4) 0.028(4) 0.036(5) 0.007(4) -0.002(3) -0.004(3)
F7 0.039(3) 0.055(4) 0.115(5) 0.054(4) 0.021(3) 0.003(3)
N10 0.032(4) 0.025(4) 0.038(4) 0.006(3) 0.010(3) 0.002(3)
C18 0.028(4) 0.014(4) 0.032(4) 0.004(3) 0.008(3) 0.001(3)
F8 0.099(5) 0.051(4) 0.073(5) 0.019(3) 0.054(4) 0.019(3)
O8 0.121(7) 0.066(5) 0.119(7) -0.008(5) 0.013(5) 0.062(5)
N6 0.021(3) 0.021(3) 0.037(4) 0.009(3) 0.010(3) 0.004(2)
C23 0.040(5) 0.023(4) 0.032(5) 0.006(3) 0.007(4) 0.011(3)
F9 0.029(3) 0.065(4) 0.119(5) 0.060(4) 0.032(3) 0.025(3)
O9 0.087(6) 0.086(6) 0.056(6) 0.000(5) -0.027(5) 0.016(5)
N11 0.061(5) 0.050(5) 0.062(6) 0.040(4) 0.025(4) 0.024(4)
C22 0.052(5) 0.022(4) 0.046(6) 0.013(4) 0.018(4) 0.016(4)
F10 0.091(5) 0.118(6) 0.057(5) 0.015(4) -0.013(4) 0.040(5)
N17 0.027(3) 0.024(3) 0.037(4) 0.013(3) 0.010(3) 0.006(3)
C21 0.062(6) 0.017(4) 0.055(6) 0.002(4) 0.009(5) 0.007(4)
F11 0.107(6) 0.073(5) 0.129(7) 0.031(5) -0.033(5) -0.004(5)
N18 0.030(4) 0.026(3) 0.038(4) 0.014(3) 0.010(3) 0.015(3)
C20 0.060(7) 0.048(6) 0.064(8) -0.028(6) 0.000(6) -0.001(5)
F12 0.077(5) 0.099(5) 0.071(5) -0.002(4) 0.005(4) 0.058(4)
N19 0.022(3) 0.028(3) 0.033(4) 0.014(3) 0.007(3) 0.010(3)
C19 0.056(6) 0.026(5) 0.048(6) 0.003(4) 0.003(5) 0.015(4)
F13 0.046(4) 0.143(7) 0.118(6) 0.070(6) 0.034(4) 0.032(4)
N20 0.031(3) 0.022(3) 0.021(3) 0.009(3) 0.003(3) 0.008(3)
C24 0.106(11) 0.027(6) 0.135(14) -0.020(7) 0.009(10) 0.015(6)
F14 0.055(4) 0.168(8) 0.113(7) 0.069(6) 0.009(4) 0.055(5)
N12 0.014(3) 0.022(3) 0.022(3) 0.010(2) 0.005(2) 0.006(2)
C1 0.013(3) 0.013(3) 0.032(4) 0.004(3) 0.000(3) 0.000(2)
F15 0.099(6) 0.122(7) 0.125(7) 0.023(6) 0.032(5) 0.084(5)
N13 0.025(3) 0.021(3) 0.032(4) 0.013(3) 0.012(3) 0.005(2)
C2 0.024(4) 0.018(4) 0.030(4) 0.011(3) 0.002(3) 0.005(3)
F16 0.131(7) 0.056(4) 0.097(6) 0.033(4) 0.012(5) 0.010(4)
N14 0.024(3) 0.017(3) 0.040(4) 0.009(3) 0.008(3) 0.002(2)
C3 0.022(4) 0.023(4) 0.032(5) 0.017(3) 0.005(3) 0.002(3)
F17 0.120(6) 0.092(6) 0.122(7) 0.077(5) -0.006(5) 0.052(5)
N15 0.025(3) 0.026(3) 0.039(4) 0.014(3) 0.010(3) 0.003(3)
C4 0.026(4) 0.029(4) 0.024(4) 0.008(3) 0.007(3) 0.012(3)
F18 0.076(5) 0.150(7) 0.094(6) 0.083(5) 0.041(4) 0.047(5)
N16 0.022(3) 0.022(3) 0.039(4) 0.011(3) 0.007(3) 0.003(2)
C5 0.019(3) 0.017(4) 0.030(4) 0.010(3) 0.004(3) 0.010(3)
F19 0.062(4) 0.055(4) 0.124(6) 0.054(4) 0.057(4) 0.015(3)
N21 0.035(4) 0.022(4) 0.054(5) 0.022(3) 0.019(3) 0.005(3)
C25 0.041(5) 0.022(4) 0.027(5) 0.005(3) 0.005(4) 0.004(3)
F20 0.092(5) 0.085(5) 0.071(5) 0.059(4) 0.044(4) 0.040(4)
N22 0.034(4) 0.023(3) 0.032(4) 0.016(3) 0.009(3) 0.003(3)
C26 0.053(6) 0.028(5) 0.031(5) 0.000(4) -0.009(4) 0.014(4)
F21 0.081(4) 0.034(3) 0.114(5) 0.038(3) 0.052(4) 0.028(3)
N9 0.025(3) 0.015(3) 0.029(4) 0.008(3) 0.006(3) 0.005(2)
C27 0.076(8) 0.038(6) 0.056(7) 0.021(5) -0.013(6) 0.007(5)
F22 0.075(5) 0.064(4) 0.078(5) 0.006(4) 0.010(4) -0.001(3)
C28 0.083(8) 0.054(7) 0.033(6) 0.005(5) -0.003(5) 0.004(6)
F23 0.053(3) 0.070(4) 0.075(4) 0.048(3) 0.023(3) 0.023(3)
C29 0.098(10) 0.075(8) 0.034(6) -0.018(6) -0.009(6) 0.031(7)
F24 0.032(3) 0.085(5) 0.113(6) 0.052(4) 0.026(3) 0.023(3)
C30 0.059(6) 0.029(5) 0.039(6) -0.001(4) -0.002(4) 0.008(4)
F25 0.070(4) 0.058(4) 0.100(5) 0.017(3) 0.057(4) 0.027(3)
C31 0.153(16) 0.108(13) 0.039(8) 0.017(8) 0.008(8) 0.030(11)
F26 0.069(4) 0.036(3) 0.115(5) 0.033(3) 0.047(4) 0.031(3)
C17 0.034(5) 0.026(4) 0.037(5) -0.005(4) 0.004(4) 0.004(3)
F27 0.080(5) 0.065(4) 0.072(5) -0.004(3) 0.024(4) 0.017(3)
C16 0.026(4) 0.023(4) 0.050(6) 0.008(4) 0.005(4) 0.008(3)
F28 0.122(6) 0.047(4) 0.067(5) 0.024(3) 0.001(4) 0.028(4)
C15 0.029(4) 0.017(4) 0.046(5) 0.008(4) -0.002(4) 0.006(3)
F29 0.100(6) 0.074(5) 0.102(6) 0.000(4) 0.046(5) -0.038(4)
C14 0.029(4) 0.029(4) 0.042(5) 0.007(4) 0.000(4) -0.003(3)
F30 0.229(11) 0.131(8) 0.062(6) -0.027(5) -0.010(6) 0.090(8)
C13 0.021(4) 0.033(5) 0.071(7) 0.013(5) 0.001(4) -0.002(3)
F31 0.093(5) 0.034(3) 0.080(5) 0.031(3) 0.030(4) 0.004(3)
C12 0.024(4) 0.028(4) 0.046(5) 0.012(4) 0.013(4) -0.003(3)
F32 0.089(5) 0.025(3) 0.100(5) -0.008(3) 0.029(4) 0.004(3)
C32 0.044(5) 0.030(5) 0.044(6) 0.023(4) 0.015(4) 0.010(4)
F33 0.173(9) 0.120(7) 0.093(6) 0.001(5) 0.002(6) 0.113(7)
F34 0.122(7) 0.133(8) 0.167(10) -0.002(7) 0.065(7) 0.064(6)
C33 0.047(6) 0.101(10) 0.049(7) 0.045(7) 0.024(5) 0.038(6)
F35 0.110(7) 0.110(7) 0.124(8) 0.040(6) 0.014(6) -0.016(6)
C38 0.071(7) 0.099(8) 0.076(7) 0.063(6) 0.030(5) 0.040(6)
F36 0.156(9) 0.177(10) 0.067(6) 0.034(6) 0.033(6) 0.009(7)
C37 0.085(7) 0.117(9) 0.097(8) 0.067(7) 0.034(6) 0.042(7)
F37 0.173(10) 0.101(8) 0.234(12) 0.101(8) 0.020(9) 0.053(7)
C36 0.096(8) 0.130(9) 0.070(7) 0.048(7) 0.026(6) 0.051(7)
F38 0.121(8) 0.184(10) 0.091(7) 0.059(7) -0.008(6) 0.050(7)
C35 0.106(9) 0.127(10) 0.108(9) 0.016(7) 0.023(7) 0.055(8)
F39 0.177(10) 0.279(14) 0.098(7) 0.109(9) 0.055(7) 0.049(10)
C34 0.075(8) 0.142(14) 0.036(7) 0.030(8) 0.017(6) 0.068(9)
F40 0.128(8) 0.106(7) 0.176(10) -0.041(7) 0.044(7) -0.002(6)
C39 0.106(11) 0.101(11) 0.045(8) 0.000(7) -0.004(7) 0.045(9)
F41 0.106(7) 0.173(10) 0.190(11) 0.040(9) 0.068(8) 0.005(7)
C40 0.101(12) 0.119(15) 0.19(2) 0.139(16) 0.050(12) 0.029(10)
F42 0.111(7) 0.169(10) 0.138(9) 0.035(8) -0.032(6) 0.041(7)
C46 0.026(4) 0.018(4) 0.049(5) 0.013(3) 0.013(4) 0.017(3)
F43 0.170(9) 0.110(7) 0.120(8) 0.070(6) 0.035(7) 0.015(7)
C47 0.028(4) 0.024(4) 0.057(6) 0.003(4) 0.007(4) 0.013(3)
F44 0.201(12) 0.227(13) 0.106(8) 0.050(9) -0.049(8) 0.027(10)
C48 0.035(4) 0.020(4) 0.031(5) 0.000(3) 0.012(3) 0.006(3)
F45 0.138(8) 0.133(8) 0.092(6) 0.012(5) 0.051(6) 0.056(6)
C51 0.029(4) 0.030(5) 0.051(6) 0.017(4) 0.002(4) -0.002(3)
F46 0.168(10) 0.090(7) 0.197(11) 0.096(8) -0.034(8) -0.019(6)
C50 0.026(5) 0.051(6) 0.069(8) 0.016(5) 0.004(5) -0.015(4)
F47 0.145(9) 0.188(11) 0.125(8) 0.096(8) -0.036(7) -0.012(8)
C49 0.021(4) 0.039(5) 0.057(6) 0.022(4) 0.015(4) -0.005(3)
F48 0.208(13) 0.295(16) 0.191(12) 0.147(12) 0.106(10) 0.001(11)
C52 0.031(5) 0.045(5) 0.051(6) 0.018(4) 0.018(4) 0.005(4)
F49 0.163(11) 0.202(12) 0.194(12) -0.085(10) -0.022(10) 0.063(9)
C53 0.033(5) 0.054(6) 0.054(6) 0.007(5) 0.028(4) 0.017(4)
F50 0.262(15) 0.076(7) 0.273(15) 0.029(9) -0.042(12) 0.050(9)
C54 0.047(5) 0.043(5) 0.042(6) 0.011(4) 0.026(4) 0.021(4)
F51 0.121(9) 0.269(14) 0.232(13) -0.064(11) 0.029(8) 0.121(9)
C55 0.034(5) 0.040(5) 0.035(5) 0.014(4) 0.003(4) 0.022(4)
F52 0.075(6) 0.165(10) 0.210(12) 0.037(9) -0.019(7) -0.014(6)
C56 0.034(5) 0.043(5) 0.042(5) 0.018(4) 0.003(4) 0.017(4)
F53 0.209(11) 0.150(9) 0.111(8) -0.024(7) -0.034(7) 0.109(9)
C57 0.028(4) 0.038(5) 0.039(5) 0.011(4) 0.005(4) 0.004(3)
F54 0.215(11) 0.127(9) 0.160(10) 0.080(8) -0.053(8) 0.058(8)
C65 0.038(5) 0.022(4) 0.033(5) 0.008(3) 0.011(4) 0.010(3)
C70 0.062(6) 0.025(4) 0.036(5) 0.013(4) 0.019(4) 0.012(4)
C69 0.080(8) 0.046(6) 0.041(6) 0.000(5) 0.018(5) 0.018(5)
C81 0.059(6) 0.054(6) 0.079(7) 0.028(6) 0.030(6) 0.028(5)
F55 0.063(5) 0.115(7) 0.117(7) 0.050(6) 0.023(5) 0.048(5)
F56 0.114(7) 0.094(7) 0.135(8) -0.018(6) 0.080(6) -0.005(6)
F57 0.074(6) 0.096(6) 0.148(8) 0.038(6) 0.049(6) 0.010(5)
C68 0.103(9) 0.024(5) 0.052(7) 0.008(5) 0.034(6) 0.007(5)
C67 0.093(8) 0.031(5) 0.051(7) 0.019(5) 0.031(6) 0.027(5)
C66 0.064(6) 0.029(5) 0.037(5) 0.007(4) 0.014(4) 0.018(4)
C124 0.094(10) 0.090(10) 0.080(10) 0.018(8) 0.024(8) 0.029(8)
F58 0.148(10) 0.101(9) 0.115(10) 0.033(7) 0.033(8) 0.053(8)
F59 0.125(9) 0.121(9) 0.108(9) 0.015(7) 0.050(7) 0.068(7)
F60 0.113(9) 0.050(6) 0.131(10) 0.021(6) 0.013(8) -0.006(6)
C71 0.172(15) 0.028(6) 0.058(8) -0.004(5) 0.042(9) 0.002(7)
C45 0.021(4) 0.020(4) 0.035(5) 0.012(3) 0.006(3) 0.011(3)
C44 0.022(4) 0.021(4) 0.033(5) 0.010(3) 0.008(3) 0.004(3)
C114 0.083(9) 0.083(9) 0.071(9) 0.030(7) 0.008(7) 0.023(7)
F61 0.100(7) 0.101(8) 0.065(7) 0.048(6) 0.004(6) 0.014(7)
F62 0.051(6) 0.096(9) 0.104(9) 0.020(8) 0.002(6) 0.037(7)
F63 0.067(6) 0.078(6) 0.055(6) 0.010(5) 0.005(5) -0.003(5)
C43 0.020(4) 0.021(4) 0.034(5) 0.016(3) 0.008(3) 0.007(3)
F64 0.139(9) 0.122(8) 0.174(10) 0.055(7) 0.073(7) 0.068(7)
C42 0.024(4) 0.021(4) 0.034(5) 0.009(3) 0.006(3) 0.005(3)
F65 0.158(10) 0.155(9) 0.135(10) -0.042(8) 0.038(8) -0.001(8)
C41 0.014(3) 0.022(4) 0.029(4) 0.012(3) 0.004(3) 0.008(3)
F66 0.210(12) 0.187(12) 0.223(13) 0.116(10) 0.038(10) -0.067(9)
C58 0.036(4) 0.023(4) 0.030(5) 0.012(3) 0.013(3) 0.003(3)
F67 0.103(7) 0.173(10) 0.202(11) -0.037(9) -0.016(7) 0.081(7)
C63 0.031(4) 0.028(4) 0.037(5) 0.008(4) 0.004(4) 0.008(3)
F68 0.167(10) 0.209(12) 0.172(11) 0.065(9) 0.125(9) 0.069(9)
C62 0.043(5) 0.052(6) 0.030(5) 0.013(4) -0.003(4) 0.012(4)
F69 0.083(6) 0.148(9) 0.206(12) -0.039(8) 0.006(7) 0.005(6)
C61 0.059(7) 0.065(7) 0.043(6) 0.020(5) -0.001(5) 0.009(5)
F70 0.067(4) 0.063(4) 0.123(6) 0.021(4) 0.050(4) 0.003(3)
C60 0.076(8) 0.061(7) 0.042(7) -0.006(5) -0.006(6) 0.020(6)
F71 0.135(7) 0.080(5) 0.067(5) 0.041(4) 0.038(4) -0.024(5)
C59 0.046(5) 0.035(5) 0.050(6) 0.005(4) 0.001(4) 0.012(4)
F72 0.175(9) 0.092(6) 0.162(9) -0.024(6) 0.139(8) -0.007(6)
C117 0.059(12) 0.064(12) 0.073(12) 0.013(9) 0.017(9) 0.017(9)
F79 0.110(10) 0.092(10) 0.099(10) 0.048(9) 0.019(9) 0.044(9)
F80 0.038(9) 0.094(12) 0.081(11) 0.009(11) 0.008(8) 0.039(10)
F81 0.110(10) 0.111(10) 0.115(10) 0.024(9) 0.024(9) 0.038(9)
C116 0.081(13) 0.082(13) 0.083(13) 0.024(9) 0.016(9) 0.021(9)
F76 0.076(11) 0.083(12) 0.109(12) 0.034(11) 0.063(10) 0.011(10)
F77 0.084(8) 0.085(8) 0.077(8) 0.022(7) 0.011(7) 0.011(7)
F78 0.090(8) 0.091(8) 0.092(8) 0.008(7) 0.022(7) 0.015(7)
C115 0.118(14) 0.122(14) 0.117(14) 0.025(9) 0.025(9) 0.028(9)
F73 0.063(8) 0.090(9) 0.084(9) 0.009(8) 0.016(7) 0.002(7)
F74 0.087(7) 0.083(7) 0.085(7) 0.011(6) 0.012(6) 0.013(6)
F75 0.079(6) 0.085(6) 0.084(6) 0.013(6) 0.013(6) 0.012(5)
C64 0.129(13) 0.128(13) 0.029(7) 0.017(7) 0.006(7) 0.064(11)
C72 0.023(4) 0.031(5) 0.032(5) 0.011(4) 0.009(3) 0.009(3)
C73 0.024(4) 0.027(4) 0.059(6) 0.012(4) 0.013(4) 0.000(3)
C74 0.060(6) 0.033(5) 0.062(7) 0.006(5) 0.010(5) 0.009(4)
C75 0.087(11) 0.052(8) 0.136(15) -0.016(9) -0.022(10) 0.008(7)
C76 0.090(8) 0.055(7) 0.126(9) 0.020(7) 0.012(7) 0.011(6)
C77 0.069(6) 0.051(6) 0.101(8) 0.039(6) 0.004(6) 0.008(5)
C78 0.035(4) 0.046(5) 0.075(6) 0.032(5) 0.014(4) 0.013(4)
C79 0.125(12) 0.065(8) 0.039(7) -0.005(6) -0.017(7) 0.024(8)
C80 0.053(7) 0.085(9) 0.078(9) 0.061(7) 0.022(6) 0.023(6)
C82 0.035(5) 0.053(6) 0.058(7) 0.026(5) 0.009(4) 0.028(4)
C83 0.045(7) 0.144(16) 0.103(12) 0.060(11) 0.020(7) 0.041(8)
C84 0.102(11) 0.101(12) 0.080(11) 0.059(9) 0.016(9) 0.052(9)
C85 0.096(11) 0.109(13) 0.064(9) 0.016(8) -0.015(8) 0.062(10)
C86 0.032(4) 0.020(4) 0.064(6) 0.022(4) 0.023(4) 0.013(3)
C87 0.050(6) 0.042(6) 0.071(8) 0.016(5) 0.031(6) 0.017(4)
C88 0.057(6) 0.040(6) 0.095(9) 0.049(6) 0.052(6) 0.026(5)
C89 0.046(6) 0.060(7) 0.060(7) 0.029(6) 0.022(5) 0.025(5)
C90 0.027(4) 0.020(4) 0.056(6) 0.020(4) 0.018(4) 0.007(3)
C91 0.050(6) 0.059(7) 0.070(8) 0.029(6) 0.012(5) 0.018(5)
C92 0.081(9) 0.048(7) 0.086(10) -0.001(6) 0.019(8) 0.011(6)
C93 0.045(6) 0.047(6) 0.114(11) 0.041(7) 0.023(6) 0.015(5)
C94 0.101(11) 0.072(9) 0.101(12) 0.037(8) 0.037(10) 0.034(8)
C95 0.064(6) 0.018(4) 0.044(6) 0.006(4) 0.026(5) 0.011(4)
C96 0.120(14) 0.111(14) 0.068(11) 0.018(10) 0.001(9) 0.007(11)
C97 0.100(8) 0.090(8) 0.100(8) -0.009(7) 0.047(7) 0.000(7)
C98 0.117(8) 0.054(6) 0.085(8) 0.008(6) 0.046(7) 0.008(6)
C99 0.076(7) 0.041(6) 0.047(6) 0.012(5) 0.012(5) 0.032(5)
C100 0.105(14) 0.138(17) 0.105(14) 0.085(13) 0.035(11) 0.033(12)
C101 0.095(10) 0.074(9) 0.057(9) 0.010(7) 0.008(7) 0.020(8)
C102 0.083(10) 0.062(9) 0.134(15) 0.025(9) 0.041(10) 0.028(7)
C103 0.046(5) 0.056(6) 0.065(6) 0.011(5) 0.008(5) 0.006(4)
C104 0.126(10) 0.142(11) 0.111(10) 0.021(8) 0.014(8) 0.001(8)
C105 0.039(5) 0.048(5) 0.058(6) 0.025(4) 0.020(4) 0.012(4)
C106 0.094(12) 0.126(15) 0.075(11) 0.066(10) 0.010(9) -0.012(10)
C107 0.097(12) 0.067(9) 0.103(12) 0.037(9) -0.008(9) 0.028(8)
C108 0.096(9) 0.130(10) 0.125(10) 0.002(8) 0.017(8) 0.046(8)
C109 0.092(11) 0.125(15) 0.152(17) 0.094(13) 0.068(12) 0.072(11)
C110 0.165(18) 0.071(10) 0.107(14) 0.034(9) 0.073(13) 0.059(11)
C111 0.119(14) 0.085(11) 0.098(13) 0.040(10) 0.010(10) -0.010(10)
C112 0.065(9) 0.116(14) 0.155(17) 0.090(13) 0.037(10) 0.045(9)
C113 0.096(11) 0.111(13) 0.077(10) 0.046(9) 0.020(8) 0.034(9)
C125 0.050(6) 0.076(7) 0.070(7) 0.052(6) 0.028(5) 0.035(5)
C126 0.138(11) 0.158(12) 0.144(12) 0.027(9) 0.041(9) 0.039(9)
C127 0.121(11) 0.161(12) 0.143(11) 0.015(9) 0.024(9) 0.037(9)
C200 0.130(10) 0.119(10) 0.126(13) 0.019(9) 0.027(9) 0.039(8)
C201 0.125(10) 0.096(9) 0.112(13) 0.015(9) 0.021(9) 0.013(7)
C202 0.111(10) 0.116(10) 0.124(13) 0.023(9) 0.015(9) 0.022(7)
C203 0.110(10) 0.109(9) 0.109(12) 0.028(9) 0.008(9) 0.037(9)
C204 0.125(10) 0.102(10) 0.107(12) 0.041(9) 0.015(9) 0.016(7)
C205 0.110(9) 0.127(10) 0.106(12) 0.014(9) 0.036(9) 0.015(7)
C206 0.119(12) 0.106(11) 0.123(10) 0.023(7) 0.008(8) 0.042(9)
C207 0.161(11) 0.165(11) 0.151(9) 0.016(8) 0.005(8) 0.080(8)
C208 0.144(10) 0.155(10) 0.146(9) 0.033(8) -0.002(7) 0.061(8)
C209 0.160(10) 0.162(10) 0.149(10) 0.017(7) 0.002(8) 0.048(9)
C210 0.167(10) 0.162(11) 0.147(9) 0.011(8) 0.019(8) 0.063(8)
C211 0.148(10) 0.129(10) 0.141(9) 0.016(8) 0.009(7) 0.056(8)
C212 0.134(11) 0.152(11) 0.158(11) 0.028(8) 0.046(9) 0.026(8)
C213 0.133(10) 0.132(10) 0.139(11) 0.024(8) 0.039(8) 0.039(8)
C214 0.139(11) 0.141(8) 0.135(11) 0.040(8) 0.010(8) 0.030(8)
C215 0.164(11) 0.158(10) 0.138(10) 0.028(7) 0.042(9) 0.019(8)
C216 0.190(12) 0.156(9) 0.157(10) 0.036(9) 0.033(9) 0.003(8)
C217 0.178(12) 0.156(12) 0.153(9) 0.053(9) 0.024(9) 0.014(9)
C218 0.122(10) 0.115(9) 0.117(9) 0.030(7) 0.013(7) 0.029(7)
C219 0.128(10) 0.126(9) 0.122(9) 0.038(8) 0.026(8) 0.031(7)
C220 0.121(9) 0.110(9) 0.101(9) 0.030(7) 0.023(7) 0.025(7)

loop_
_atom_type_symbol
_atom_type_description
_atom_type_scat_dispersion_real
_atom_type_scat_dispersion_imag
_atom_type_scat_source
C C 0.0181 0.0091 'International Tables Vol C Tables 4.2.6.8 and 6.1.1.4'
H H 0.0000 0.0000 'International Tables Vol C Tables 4.2.6.8 and 6.1.1.4'
Al Al 0.2130 0.2455 'International Tables Vol C Tables 4.2.6.8 and 6.1.1.4'
B B 0.0090 0.0039 'International Tables Vol C Tables 4.2.6.8 and 6.1.1.4'
F F 0.0727 0.0534 'International Tables Vol C Tables 4.2.6.8 and 6.1.1.4'
Mo Mo -0.0483 2.7339 'International Tables Vol C Tables 4.2.6.8 and 6.1.1.4'
N N 0.0311 0.0180 'International Tables Vol C Tables 4.2.6.8 and 6.1.1.4'
O O 0.0492 0.0322 'International Tables Vol C Tables 4.2.6.8 and 6.1.1.4'

loop_
_exptl_crystal_face_index_h
_exptl_crystal_face_index_k
_exptl_crystal_face_index_l
_exptl_crystal_face_perp_dist
1.00 0.00 0.00 0.1480
-1.00 0.00 0.00 0.1780
0.00 1.00 0.00 0.0160
0.00 -1.00 0.00 0.0280
0.00 0.00 1.00 0.0060
0.00 0.00 -1.00 0.0150

loop_
_geom_angle_atom_site_label_1
_geom_angle_atom_site_label_2
_geom_angle_atom_site_label_3
_geom_angle
_geom_angle_site_symmetry_1
_geom_angle_site_symmetry_3
_geom_angle_publ_flag
N6 N7 B2 122.1(6) . . ?
C14 N7 B2 129.3(7) . . ?
C14 N7 N6 108.5(7) . . ?
N17 Mo2 N19 85.1(2) . . ?
N17 Mo2 N12 86.4(2) . . ?
N17 Mo2 N13 172.0(2) . . ?
N17 Mo2 N15 94.5(3) . . ?
N19 Mo2 N12 85.9(2) . . ?
N19 Mo2 N13 96.4(2) . . ?
N13 Mo2 N12 85.9(2) . . ?
N15 Mo2 N19 173.3(2) . . ?
N15 Mo2 N12 87.4(2) . . ?
N15 Mo2 N13 83.1(2) . . ?
N21 Mo2 N17 96.3(3) . . ?
N21 Mo2 N19 91.8(3) . . ?
N21 Mo2 N12 176.3(2) . . ?
N21 Mo2 N13 91.5(3) . . ?
N21 Mo2 N15 94.9(3) . . ?
O1 Al1 O2 106.5(3) . . ?
O1 Al1 O4 113.3(3) . . ?
O2 Al1 O4 107.9(3) . . ?
O3 Al1 O1 107.1(3) . . ?
O3 Al1 O2 114.0(3) . . ?
O3 Al1 O4 108.2(3) . . ?
C90 O1 Al1 146.8(5) . . ?
N4 N5 B1 121.0(6) . . ?
C11 N5 B1 130.9(7) . . ?
C11 N5 N4 108.1(6) . . ?
N4 C9 H9 125.4 . . ?
N4 C9 C10 109.2(7) . . ?
C10 C9 H9 125.4 . . ?
N5 B1 C18 104.7(6) . . ?
N3 B1 N5 105.4(6) . . ?
N3 B1 C18 114.6(6) . . ?
C1 B1 N5 111.6(6) . . ?
C1 B1 N3 104.3(6) . . ?
C1 B1 C18 115.9(6) . . ?
N4 Mo1 N2 84.1(2) . . ?
N4 Mo1 N1 87.0(2) . . ?
N4 Mo1 N8 173.3(2) . . ?
N2 Mo1 N1 85.4(2) . . ?
N2 Mo1 N8 96.3(2) . . ?
N8 Mo1 N1 86.3(2) . . ?
N10 Mo1 N4 93.1(3) . . ?
N10 Mo1 N2 92.9(3) . . ?
N10 Mo1 N1 178.2(2) . . ?
N10 Mo1 N8 93.5(3) . . ?
N10 Mo1 N6 95.3(3) . . ?
N6 Mo1 N4 94.7(2) . . ?
N6 Mo1 N2 171.8(2) . . ?
N6 Mo1 N1 86.4(2) . . ?
N6 Mo1 N8 84.0(2) . . ?
O6 Al2 O5 109.4(5) . . ?
O6 Al2 O9 109.0(6) . . ?
O8 Al2 O5 110.7(5) . . ?
O8 Al2 O6 108.9(6) . . ?
O8 Al2 O9 112.6(5) . . ?
O9 Al2 O5 106.2(5) . . ?
C86 O2 Al1 147.0(5) . . ?
N5 N4 Mo1 119.5(5) . . ?
C9 N4 N5 107.2(6) . . ?
C9 N4 Mo1 133.0(5) . . ?
C9 C10 H10 127.4 . . ?
C11 C10 C9 105.1(8) . . ?
C11 C10 H10 127.4 . . ?
N18 B4 N20 107.6(6) . . ?
N18 B4 C65 105.6(7) . . ?
N18 B4 C45 110.9(6) . . ?
N20 B4 C65 110.8(7) . . ?
N20 B4 C45 103.6(6) . . ?
C65 B4 C45 118.0(7) . . ?
C95 O3 Al1 148.3(6) . . ?
N2 N3 B1 116.8(6) . . ?
C8 N3 B1 133.5(6) . . ?
C8 N3 N2 109.3(6) . . ?
N5 C11 C10 110.4(8) . . ?
N5 C11 H11 124.8 . . ?
C10 C11 H11 124.8 . . ?
N7 B2 C5 111.1(6) . . ?
N7 B2 C25 107.7(6) . . ?
N7 B2 N9 105.2(6) . . ?
C25 B2 C5 115.6(6) . . ?
N9 B2 C5 103.5(6) . . ?
N9 B2 C25 113.3(6) . . ?
C82 O4 Al1 150.4(6) . . ?
N3 N2 Mo1 123.0(5) . . ?
C6 N2 Mo1 130.4(5) . . ?
C6 N2 N3 106.4(6) . . ?
N2 C6 H6 125.6 . . ?
N2 C6 C7 108.9(7) . . ?
C7 C6 H6 125.6 . . ?
N14 B3 C41 104.0(6) . . ?
N14 B3 C58 116.2(7) . . ?
N16 B3 N14 105.3(6) . . ?
N16 B3 C41 110.9(6) . . ?
N16 B3 C58 106.4(6) . . ?
C58 B3 C41 113.7(6) . . ?
Al2 O5 C115 144.0(16) . . ?
C125 O5 Al2 165.0(9) . . ?
C125 O5 C115 51.0(16) . . ?
C1 N1 Mo1 116.8(5) . . ?
C5 N1 Mo1 117.8(4) . . ?
C5 N1 C1 123.9(6) . . ?
C6 C7 H7 127.3 . . ?
C8 C7 C6 105.5(7) . . ?
C8 C7 H7 127.3 . . ?
C105 O6 Al2 168.5(10) . . ?
N9 N8 Mo1 122.0(4) . . ?
N9 N8 C15 107.5(6) . . ?
C15 N8 Mo1 130.3(6) . . ?
N3 C8 C7 109.9(7) . . ?
N3 C8 H8 125.1 . . ?
C7 C8 H8 125.1 . . ?
C32 N10 Mo1 165.7(7) . . ?
C23 C18 B1 117.6(7) . . ?
C19 C18 B1 126.6(7) . . ?
C19 C18 C23 115.6(7) . . ?
C99 O8 Al2 168.8(11) . . ?
N7 N6 Mo1 119.3(4) . . ?
C12 N6 N7 106.4(6) . . ?
C12 N6 Mo1 133.9(6) . . ?
C18 C23 H23 118.8 . . ?
C22 C23 C18 122.5(8) . . ?
C22 C23 H23 118.8 . . ?
C103 O9 Al2 165.4(9) . . ?
C32 N11 C33 136.5(11) . . ?
C23 C22 H22 119.3 . . ?
C21 C22 C23 121.4(8) . . ?
C21 C22 H22 119.3 . . ?
N18 N17 Mo2 120.0(5) . . ?
C52 N17 Mo2 134.4(6) . . ?
C52 N17 N18 105.6(7) . . ?
C22 C21 C20 116.7(8) . . ?
C22 C21 C24 123.1(10) . . ?
C20 C21 C24 120.2(10) . . ?
N17 N18 B4 121.0(6) . . ?
C54 N18 B4 130.5(7) . . ?
C54 N18 N17 108.5(7) . . ?
C21 C20 H20 119.4 . . ?
C19 C20 C21 121.2(10) . . ?
C19 C20 H20 119.4 . . ?
N20 N19 Mo2 121.1(4) . . ?
C55 N19 Mo2 132.8(6) . . ?
C55 N19 N20 105.8(6) . . ?
C18 C19 C20 122.5(10) . . ?
C18 C19 H19 118.8 . . ?
C20 C19 H19 118.8 . . ?
N19 N20 B4 118.2(6) . . ?
C57 N20 B4 132.4(7) . . ?
C57 N20 N19 108.9(6) . . ?
C21 C24 H24A 109.5 . . ?
C21 C24 H24B 109.5 . . ?
C21 C24 H24C 109.5 . . ?
H24A C24 H24B 109.5 . . ?
H24A C24 H24C 109.5 . . ?
H24B C24 H24C 109.5 . . ?
C45 N12 Mo2 118.7(5) . . ?
C41 N12 Mo2 118.1(4) . . ?
C41 N12 C45 122.2(6) . . ?
N1 C1 B1 122.3(6) . . ?
N1 C1 C2 116.3(7) . . ?
C2 C1 B1 121.1(6) . . ?
N14 N13 Mo2 122.3(5) . . ?
C46 N13 Mo2 130.7(5) . . ?
C46 N13 N14 107.1(6) . . ?
C1 C2 H2 119.1 . . ?
C3 C2 C1 121.8(7) . . ?
C3 C2 H2 119.1 . . ?
N13 N14 B3 117.4(6) . . ?
C48 N14 B3 134.9(7) . . ?
C48 N14 N13 107.7(6) . . ?
C2 C3 H3 120.2 . . ?
C2 C3 C4 119.5(7) . . ?
C4 C3 H3 120.2 . . ?
N16 N15 Mo2 120.1(5) . . ?
C49 N15 Mo2 133.7(6) . . ?
C49 N15 N16 105.8(7) . . ?
C3 C4 H4 120.3 . . ?
C3 C4 C5 119.4(7) . . ?
C5 C4 H4 120.3 . . ?
N15 N16 B3 121.8(6) . . ?
C51 N16 B3 130.1(7) . . ?
C51 N16 N15 107.7(7) . . ?
N1 C5 B2 121.0(6) . . ?
N1 C5 C4 118.8(6) . . ?
C4 C5 B2 120.0(7) . . ?
C72 N21 Mo2 172.7(7) . . ?
C26 C25 B2 120.5(7) . . ?
C30 C25 B2 124.8(8) . . ?
C30 C25 C26 114.5(8) . . ?
C72 N22 C73 132.9(8) . . ?
C25 C26 H26 119.2 . . ?
C27 C26 C25 121.7(8) . . ?
C27 C26 H26 119.2 . . ?
N8 N9 B2 117.9(6) . . ?
C17 N9 B2 133.9(7) . . ?
C17 N9 N8 108.1(6) . . ?
C26 C27 H27 118.8 . . ?
C26 C27 C28 122.5(10) . . ?
C28 C27 H27 118.8 . . ?
C27 C28 C29 115.4(10) . . ?
C27 C28 C31 122.6(12) . . ?
C29 C28 C31 121.6(11) . . ?
C28 C29 H29 119.2 . . ?
C30 C29 C28 121.7(10) . . ?
C30 C29 H29 119.2 . . ?
C25 C30 H30 118.5 . . ?
C29 C30 C25 123.1(10) . . ?
C29 C30 H30 118.5 . . ?
C28 C31 H31A 109.5 . . ?
C28 C31 H31B 109.5 . . ?
C28 C31 H31C 109.5 . . ?
H31A C31 H31B 109.5 . . ?
H31A C31 H31C 109.5 . . ?
H31B C31 H31C 109.5 . . ?
N9 C17 H17 125.3 . . ?
N9 C17 C16 109.4(8) . . ?
C16 C17 H17 125.3 . . ?
C17 C16 H16 126.7 . . ?
C17 C16 C15 106.5(7) . . ?
C15 C16 H16 126.7 . . ?
N8 C15 C16 108.4(7) . . ?
N8 C15 H15 125.8 . . ?
C16 C15 H15 125.8 . . ?
N7 C14 H14 125.6 . . ?
N7 C14 C13 108.8(8) . . ?
C13 C14 H14 125.6 . . ?
C14 C13 H13 127.3 . . ?
C12 C13 C14 105.4(7) . . ?
C12 C13 H13 127.3 . . ?
N6 C12 H12 124.6 . . ?
C13 C12 N6 110.8(8) . . ?
C13 C12 H12 124.6 . . ?
N11 C32 N10 171.4(10) . . ?
N11 C33 C38 116.9(13) . . ?
N11 C33 C34 121.4(11) . . ?
C34 C33 C38 121.7(12) . . ?
C33 C38 C40 119.1(12) . . ?
C37 C38 C33 120.3(16) . . ?
C37 C38 C40 120.6(15) . . ?
C38 C37 H37 121.0 . . ?
C36 C37 C38 117.9(17) . . ?
C36 C37 H37 121.0 . . ?
C37 C36 H36 115.7 . . ?
C37 C36 C35 128.5(17) . . ?
C35 C36 H36 115.7 . . ?
C36 C35 H35 122.9 . . ?
C34 C35 C36 114.2(17) . . ?
C34 C35 H35 122.9 . . ?
C33 C34 C35 117.3(16) . . ?
C33 C34 C39 122.3(10) . . ?
C35 C34 C39 120.4(16) . . ?
C34 C39 H39A 109.5 . . ?
C34 C39 H39B 109.5 . . ?
C34 C39 H39C 109.5 . . ?
H39A C39 H39B 109.5 . . ?
H39A C39 H39C 109.5 . . ?
H39B C39 H39C 109.5 . . ?
C38 C40 H40A 109.5 . . ?
C38 C40 H40B 109.5 . . ?
C38 C40 H40C 109.5 . . ?
H40A C40 H40B 109.5 . . ?
H40A C40 H40C 109.5 . . ?
H40B C40 H40C 109.5 . . ?
N13 C46 H46 125.0 . . ?
N13 C46 C47 110.0(7) . . ?
C47 C46 H46 125.0 . . ?
C46 C47 H47 127.5 . . ?
C48 C47 C46 105.0(7) . . ?
C48 C47 H47 127.5 . . ?
N14 C48 C47 110.2(8) . . ?
N14 C48 H48 124.9 . . ?
C47 C48 H48 124.9 . . ?
N16 C51 H51 124.5 . . ?
N16 C51 C50 111.0(9) . . ?
C50 C51 H51 124.5 . . ?
C51 C50 H50 127.7 . . ?
C51 C50 C49 104.6(8) . . ?
C49 C50 H50 127.7 . . ?
N15 C49 C50 110.8(8) . . ?
N15 C49 H49 124.6 . . ?
C50 C49 H49 124.6 . . ?
N17 C52 H52 124.7 . . ?
N17 C52 C53 110.6(8) . . ?
C53 C52 H52 124.7 . . ?
C52 C53 H53 127.2 . . ?
C52 C53 C54 105.5(8) . . ?
C54 C53 H53 127.2 . . ?
N18 C54 C53 109.7(8) . . ?
N18 C54 H54 125.1 . . ?
C53 C54 H54 125.1 . . ?
N19 C55 H55 124.5 . . ?
N19 C55 C56 110.9(8) . . ?
C56 C55 H55 124.5 . . ?
C55 C56 H56 127.4 . . ?
C55 C56 C57 105.1(7) . . ?
C57 C56 H56 127.4 . . ?
N20 C57 C56 109.1(8) . . ?
N20 C57 H57 125.4 . . ?
C56 C57 H57 125.4 . . ?
C70 C65 B4 122.5(7) . . ?
C70 C65 C66 114.4(7) . . ?
C66 C65 B4 122.8(8) . . ?
C65 C70 H70 118.0 . . ?
C65 C70 C69 124.1(9) . . ?
C69 C70 H70 118.0 . . ?
C70 C69 H69 119.9 . . ?
C68 C69 C70 120.2(10) . . ?
C68 C69 H69 119.9 . . ?
F55 C81 C125 108.7(11) . . ?
F56 C81 F55 100.3(12) . . ?
F56 C81 C125 113.9(13) . . ?
F57 C81 F55 97.0(12) . . ?
F57 C81 F56 116.6(14) . . ?
F57 C81 C125 116.9(11) . . ?
C69 C68 C67 117.7(9) . . ?
C69 C68 C71 120.5(11) . . ?
C67 C68 C71 121.7(11) . . ?
C68 C67 H67 119.4 . . ?
C66 C67 C68 121.3(9) . . ?
C66 C67 H67 119.4 . . ?
C65 C66 H66 119.0 . . ?
C67 C66 C65 122.1(9) . . ?
C67 C66 H66 119.0 . . ?
F58 C124 F59 109(2) . . ?
F58 C124 F60 111(2) . . ?
F58 C124 C125 105.3(17) . . ?
F59 C124 F60 114(2) . . ?
F59 C124 C125 105.9(18) . . ?
F60 C124 C125 110.5(17) . . ?
C68 C71 H71A 109.5 . . ?
C68 C71 H71B 109.5 . . ?
C68 C71 H71C 109.5 . . ?
H71A C71 H71B 109.5 . . ?
H71A C71 H71C 109.5 . . ?
H71B C71 H71C 109.5 . . ?
N12 C45 B4 119.1(6) . . ?
C44 C45 B4 123.4(7) . . ?
C44 C45 N12 117.2(7) . . ?
C45 C44 H44 118.8 . . ?
C43 C44 C45 122.4(7) . . ?
C43 C44 H44 118.8 . . ?
F61 C114 F62 99.8(17) . . ?
F61 C114 C125 113.4(19) . . ?
F63 C114 F61 109.6(19) . . ?
F63 C114 F62 125.8(19) . . ?
F63 C114 C125 104.1(17) . . ?
C125 C114 F62 104.4(17) . . ?
C44 C43 H43 120.6 . . ?
C44 C43 C42 118.7(7) . . ?
C42 C43 H43 120.6 . . ?
C43 C42 H42 120.0 . . ?
C43 C42 C41 120.1(8) . . ?
C41 C42 H42 120.0 . . ?
N12 C41 B3 120.7(6) . . ?
N12 C41 C42 119.2(7) . . ?
C42 C41 B3 119.9(7) . . ?
C63 C58 B3 117.6(7) . . ?
C59 C58 B3 127.9(8) . . ?
C59 C58 C63 114.0(8) . . ?
C58 C63 H63 118.6 . . ?
C62 C63 C58 122.8(8) . . ?
C62 C63 H63 118.6 . . ?
C63 C62 H62 119.9 . . ?
C63 C62 C61 120.2(9) . . ?
C61 C62 H62 119.9 . . ?
C62 C61 C64 120.5(11) . . ?
C60 C61 C62 118.5(10) . . ?
C60 C61 C64 121.0(11) . . ?
C61 C60 H60 120.0 . . ?
C59 C60 C61 119.9(10) . . ?
C59 C60 H60 120.0 . . ?
C58 C59 H59 117.9 . . ?
C60 C59 C58 124.1(10) . . ?
C60 C59 H59 117.9 . . ?
F79 C117 F80 105(3) . . ?
F79 C117 C125 111(3) . . ?
F81 C117 F79 101(4) . . ?
F81 C117 F80 129(4) . . ?
F81 C117 C125 112(4) . . ?
C125 C117 F80 99(3) . . ?
F77 C116 F76 94(5) . . ?
F77 C116 F75 41(4) . . ?
F77 C116 C125 129(7) . . ?
F78 C116 F76 83(5) . . ?
F78 C116 F77 128(8) . . ?
F78 C116 F75 97(6) . . ?
F78 C116 C125 101(6) . . ?
C115 C116 F76 160(9) . . ?
C115 C116 F77 105(7) . . ?
C115 C116 F78 81(7) . . ?
C115 C116 F75 75(5) . . ?
C115 C116 C125 66(5) . . ?
F75 C116 F76 119(5) . . ?
F75 C116 C125 133(4) . . ?
C125 C116 F76 106(5) . . ?
C116 F77 C115 31(2) . . ?
F75 F77 C116 77(5) . . ?
F75 F77 C115 56(3) . . ?
C116 F78 C115 41(3) . . ?
F74 F78 C116 103(5) . . ?
F74 F78 C115 70(3) . . ?
O5 C115 F77 146(3) . . ?
C116 C115 O5 113(6) . . ?
C116 C115 F77 44(6) . . ?
C116 C115 F78 58(6) . . ?
C116 C115 F73 144(7) . . ?
C116 C115 F74 97(7) . . ?
C116 C115 F75 67(6) . . ?
C116 C115 C125 74(6) . . ?
F78 C115 O5 98(3) . . ?
F78 C115 F77 88(4) . . ?
F78 C115 F73 129(3) . . ?
F78 C115 F74 47(2) . . ?
F78 C115 F75 86(4) . . ?
F73 C115 O5 101(4) . . ?
F73 C115 F77 101(3) . . ?
F73 C115 F74 82(2) . . ?
F74 C115 O5 107(3) . . ?
F74 C115 F77 102(3) . . ?
F75 C115 O5 176(3) . . ?
F75 C115 F77 32(2) . . ?
F75 C115 F73 78(2) . . ?
F75 C115 F74 77(2) . . ?
C125 C115 O5 44.6(14) . . ?
C125 C115 F77 101(4) . . ?
C125 C115 F78 95(3) . . ?
C125 C115 F73 131(4) . . ?
C125 C115 F74 134(3) . . ?
C125 C115 F75 134(4) . . ?
F78 F74 C115 63(3) . . ?
C116 F75 C115 38(3) . . ?
F77 F75 C116 62(4) . . ?
F77 F75 C115 92(4) . . ?
C61 C64 H64A 109.5 . . ?
C61 C64 H64B 109.5 . . ?
C61 C64 H64C 109.5 . . ?
H64A C64 H64B 109.5 . . ?
H64A C64 H64C 109.5 . . ?
H64B C64 H64C 109.5 . . ?
N21 C72 N22 171.6(9) . . ?
N22 C73 C78 114.1(9) . . ?
C74 C73 N22 122.0(8) . . ?
C74 C73 C78 123.8(8) . . ?
C73 C74 C75 116.4(12) . . ?
C73 C74 C79 122.4(9) . . ?
C75 C74 C79 121.0(13) . . ?
C74 C75 H75 119.3 . . ?
C74 C75 C76 121.4(15) . . ?
C76 C75 H75 119.3 . . ?
C75 C76 H76 120.5 . . ?
C77 C76 C75 119.1(13) . . ?
C77 C76 H76 120.5 . . ?
C76 C77 H77 117.6 . . ?
C76 C77 C78 124.8(12) . . ?
C78 C77 H77 117.6 . . ?
C73 C78 C80 121.9(9) . . ?
C77 C78 C73 114.4(11) . . ?
C77 C78 C80 123.7(10) . . ?
C74 C79 H79A 109.5 . . ?
C74 C79 H79B 109.5 . . ?
C74 C79 H79C 109.5 . . ?
H79A C79 H79B 109.5 . . ?
H79A C79 H79C 109.5 . . ?
H79B C79 H79C 109.5 . . ?
C78 C80 H80A 109.5 . . ?
C78 C80 H80B 109.5 . . ?
C78 C80 H80C 109.5 . . ?
H80A C80 H80B 109.5 . . ?
H80A C80 H80C 109.5 . . ?
H80B C80 H80C 109.5 . . ?
H80D C80 H80E 109.5 . . ?
H80D C80 H80F 109.5 . . ?
H80E C80 H80F 109.5 . . ?
O4 C82 C83 109.3(9) . . ?
O4 C82 C84 108.7(9) . . ?
O4 C82 C85 111.4(8) . . ?
C83 C82 C84 109.9(10) . . ?
C83 C82 C85 110.6(12) . . ?
C85 C82 C84 106.8(12) . . ?
F13 C83 F15 108.1(14) . . ?
F13 C83 C82 111.3(11) . . ?
F14 C83 F13 104.2(13) . . ?
F14 C83 F15 108.3(12) . . ?
F14 C83 C82 114.3(13) . . ?
F15 C83 C82 110.3(12) . . ?
F16 C84 F17 106.4(13) . . ?
F16 C84 F18 112.4(15) . . ?
F16 C84 C82 110.7(11) . . ?
F17 C84 C82 110.2(13) . . ?
F18 C84 F17 107.5(11) . . ?
F18 C84 C82 109.6(12) . . ?
F10 C85 F11 108.4(12) . . ?
F10 C85 C82 114.2(12) . . ?
F11 C85 C82 104.7(12) . . ?
F12 C85 F10 109.3(13) . . ?
F12 C85 F11 107.2(12) . . ?
F12 C85 C82 112.6(11) . . ?
O2 C86 C87 109.6(7) . . ?
O2 C86 C88 108.6(6) . . ?
O2 C86 C89 113.4(8) . . ?
C87 C86 C88 106.6(8) . . ?
C89 C86 C87 108.1(8) . . ?
C89 C86 C88 110.2(8) . . ?
F25 C87 F26 107.1(8) . . ?
F25 C87 C86 113.9(8) . . ?
F26 C87 C86 110.6(9) . . ?
F27 C87 F25 106.9(9) . . ?
F27 C87 F26 106.0(9) . . ?
F27 C87 C86 111.9(8) . . ?
F19 C88 F21 108.1(9) . . ?
F19 C88 C86 111.9(8) . . ?
F20 C88 F19 109.7(9) . . ?
F20 C88 F21 107.5(9) . . ?
F20 C88 C86 111.0(9) . . ?
F21 C88 C86 108.5(8) . . ?
F22 C89 C86 110.3(8) . . ?
F23 C89 F22 106.7(9) . . ?
F23 C89 F24 107.7(8) . . ?
F23 C89 C86 110.4(8) . . ?
F24 C89 F22 107.8(9) . . ?
F24 C89 C86 113.7(9) . . ?
O1 C90 C91 109.6(7) . . ?
O1 C90 C92 106.8(8) . . ?
O1 C90 C93 110.5(7) . . ?
C91 C90 C92 110.3(9) . . ?
C91 C90 C93 110.3(9) . . ?
C92 C90 C93 109.3(9) . . ?
F4 C91 F5 109.8(9) . . ?
F4 C91 C90 112.1(8) . . ?
F5 C91 C90 109.9(9) . . ?
F6 C91 F4 104.9(9) . . ?
F6 C91 F5 109.3(9) . . ?
F6 C91 C90 110.7(9) . . ?
F1 C92 F2 102.8(10) . . ?
F1 C92 F3 112.5(12) . . ?
F1 C92 C90 111.4(10) . . ?
F2 C92 C90 110.3(11) . . ?
F3 C92 F2 109.8(10) . . ?
F3 C92 C90 109.8(10) . . ?
F7 C93 F8 108.7(10) . . ?
F7 C93 C90 110.7(9) . . ?
F8 C93 C90 109.2(9) . . ?
F9 C93 F7 104.1(9) . . ?
F9 C93 F8 111.9(10) . . ?
F9 C93 C90 112.1(10) . . ?
H94A C94 H94B 108.1 . . ?
C112 C94 H94A 109.5 . . ?
C112 C94 H94B 109.5 . . ?
C113 C94 H94A 109.5 . . ?
C113 C94 H94B 109.5 . . ?
C113 C94 C112 110.6(13) . . ?
O3 C95 C96 104.4(10) . . ?
O3 C95 C97 112.8(9) . . ?
O3 C95 C98 110.5(8) . . ?
C97 C95 C96 111.4(12) . . ?
C97 C95 C98 112.9(11) . . ?
C98 C95 C96 104.3(11) . . ?
F28 C96 F29 118.5(17) . . ?
F28 C96 F30 106.7(13) . . ?
F28 C96 C95 111.8(13) . . ?
F29 C96 F30 109.6(15) . . ?
F29 C96 C95 106.1(12) . . ?
F30 C96 C95 103.1(14) . . ?
F70 C97 F71 106.4(11) . . ?
F70 C97 C95 110.8(13) . . ?
F72 C97 F70 103.0(14) . . ?
F72 C97 F71 114.6(14) . . ?
F72 C97 C95 116.9(13) . . ?
C95 C97 F71 104.8(12) . . ?
F31 C98 F32 114.9(12) . . ?
F31 C98 F33 107.2(13) . . ?
F31 C98 C95 117.6(12) . . ?
F32 C98 F33 104.3(11) . . ?
F32 C98 C95 112.6(12) . . ?
C95 C98 F33 97.6(10) . . ?
O8 C99 C100 108.1(13) . . ?
O8 C99 C101 110.0(11) . . ?
O8 C99 C102 109.6(10) . . ?
C100 C99 C102 112.6(13) . . ?
C101 C99 C100 108.1(11) . . ?
C101 C99 C102 108.4(10) . . ?
F37 C100 C99 105.6(16) . . ?
F38 C100 F37 108.0(16) . . ?
F38 C100 C99 110.6(13) . . ?
F39 C100 F37 110.4(16) . . ?
F39 C100 F38 110.9(19) . . ?
F39 C100 C99 111.2(15) . . ?
F34 C101 F36 107.3(13) . . ?
F34 C101 C99 112.5(12) . . ?
F35 C101 F34 109.4(14) . . ?
F35 C101 F36 105.2(13) . . ?
F35 C101 C99 112.7(12) . . ?
F36 C101 C99 109.3(12) . . ?
F40 C102 F41 108.7(14) . . ?
F40 C102 F42 112.9(18) . . ?
F40 C102 C99 111.2(12) . . ?
F41 C102 C99 107.1(15) . . ?
F42 C102 F41 107.8(14) . . ?
F42 C102 C99 109.0(12) . . ?
O9 C103 C104 109.0(12) . . ?
O9 C103 C126 112.3(13) . . ?
O9 C103 C127 107.8(14) . . ?
C104 C103 C126 108.6(15) . . ?
C127 C103 C104 119.1(16) . . ?
C127 C103 C126 99.9(16) . . ?
F43 C104 F45 111.2(18) . . ?
F43 C104 C103 108.1(17) . . ?
F44 C104 F43 110(2) . . ?
F44 C104 F45 113(2) . . ?
F44 C104 C103 115.8(19) . . ?
F45 C104 C103 98.6(16) . . ?
O6 C105 C106 105.5(10) . . ?
O6 C105 C107 113.4(12) . . ?
O6 C105 C108 108.0(12) . . ?
C106 C105 C108 109.2(15) . . ?
C107 C105 C106 111.2(11) . . ?
C107 C105 C108 109.3(12) . . ?
F46 C106 C105 108.4(13) . . ?
F47 C106 F46 104.7(17) . . ?
F47 C106 C105 111.8(12) . . ?
F48 C106 F46 100.5(17) . . ?
F48 C106 F47 112.2(16) . . ?
F48 C106 C105 117.7(18) . . ?
F52 C107 C105 114.5(14) . . ?
F53 C107 F52 100.6(15) . . ?
F53 C107 C105 112.5(12) . . ?
F54 C107 F52 103.5(14) . . ?
F54 C107 F53 108.7(16) . . ?
F54 C107 C105 115.6(13) . . ?
F49 C108 F51 110(2) . . ?
F49 C108 C105 110.8(16) . . ?
F50 C108 F49 109(2) . . ?
F50 C108 F51 110(2) . . ?
F50 C108 C105 107.8(18) . . ?
F51 C108 C105 108.9(18) . . ?
H10A C109 H10B 107.7 . . ?
C110 C109 H10A 108.9 . . ?
C110 C109 H10B 108.9 . . ?
C110 C109 C113 113.3(12) . . ?
C113 C109 H10A 108.9 . . ?
C113 C109 H10B 108.9 . . ?
C109 C110 H11A 109.4 . . ?
C109 C110 H11B 109.4 . . ?
C109 C110 C111 111.3(14) . . ?
H11A C110 H11B 108.0 . . ?
C111 C110 H11A 109.4 . . ?
C111 C110 H11B 109.4 . . ?
C110 C111 H11C 109.5 . . ?
C110 C111 H11D 109.5 . . ?
C110 C111 C112 110.8(13) . . ?
H11C C111 H11D 108.1 . . ?
C112 C111 H11C 109.5 . . ?
C112 C111 H11D 109.5 . . ?
C94 C112 C111 111.6(12) . . ?
C94 C112 H11E 109.3 . . ?
C94 C112 H11F 109.3 . . ?
C111 C112 H11E 109.3 . . ?
C111 C112 H11F 109.3 . . ?
H11E C112 H11F 108.0 . . ?
C94 C113 C109 111.7(14) . . ?
C94 C113 H11G 109.3 . . ?
C94 C113 H11H 109.3 . . ?
C109 C113 H11G 109.3 . . ?
C109 C113 H11H 109.3 . . ?
H11G C113 H11H 107.9 . . ?
O5 C125 C81 113.1(9) . . ?
O5 C125 C124 102.6(13) . . ?
O5 C125 C114 117.0(14) . . ?
O5 C125 C117 124.9(19) . . ?
O5 C125 C116 119(3) . . ?
O5 C125 C115 84(3) . . ?
C81 C125 C124 103.8(13) . . ?
C114 C125 C81 110.8(14) . . ?
C114 C125 C124 108.3(16) . . ?
C117 C125 C116 93(4) . . ?
C115 C125 C117 98(2) . . ?
C115 C125 C116 40(3) . . ?
F64 C126 F65 116(2) . . ?
F64 C126 F66 122(3) . . ?
F64 C126 C103 103.4(19) . . ?
F65 C126 C103 99.5(18) . . ?
F66 C126 F65 112(2) . . ?
F66 C126 C103 98.3(19) . . ?
F68 C127 F67 101(2) . . ?
F68 C127 F69 117(3) . . ?
F68 C127 C103 132(2) . . ?
F69 C127 F67 94.0(17) . . ?
F69 C127 C103 107(2) . . ?
C103 C127 F67 92.5(17) . . ?
H20A C200 H20B 108.2 . . ?
C201 C200 H20A 109.7 . . ?
C201 C200 H20B 109.7 . . ?
C201 C200 C205 110(3) . . ?
C205 C200 H20A 109.7 . . ?
C205 C200 H20B 109.7 . . ?
C200 C201 H20C 108.6 . . ?
C200 C201 H20D 108.6 . . ?
H20C C201 H20D 107.6 . . ?
C202 C201 C200 115(4) . . ?
C202 C201 H20C 108.6 . . ?
C202 C201 H20D 108.6 . . ?
C201 C202 H20E 104.3 . . ?
C201 C202 H20F 104.3 . . ?
H20E C202 H20F 105.6 . . ?
C203 C202 C201 132(5) . . ?
C203 C202 H20E 104.3 . . ?
C203 C202 H20F 104.3 . . ?
C202 C203 H20G 109.7 . . ?
C202 C203 H20H 109.7 . . ?
C202 C203 C204 110(4) . . ?
H20G C203 H20H 108.2 . . ?
C204 C203 H20G 109.7 . . ?
C204 C203 H20H 109.7 . . ?
C203 C204 H20I 106.4 . . ?
C203 C204 H20J 106.4 . . ?
H20I C204 H20J 106.5 . . ?
C205 C204 C203 124(4) . . ?
C205 C204 H20I 106.4 . . ?
C205 C204 H20J 106.4 . . ?
C200 C205 H20K 110.0 . . ?
C200 C205 H20L 110.0 . . ?
C204 C205 C200 109(3) . . ?
C204 C205 H20K 110.0 . . ?
C204 C205 H20L 110.0 . . ?
H20K C205 H20L 108.3 . . ?
H20M C206 H20N 107.3 . . ?
C207 C206 H20M 108.0 . . ?
C207 C206 H20N 108.0 . . ?
C207 C206 C211 117(3) . . ?
C211 C206 H20M 108.0 . . ?
C211 C206 H20N 108.0 . . ?
C206 C207 H20O 105.1 . . ?
C206 C207 H20P 105.1 . . ?
C206 C207 C208 129(3) . . ?
H20O C207 H20P 105.9 . . ?
C208 C207 H20O 105.1 . . ?
C208 C207 H20P 105.1 . . ?
C207 C208 H20Q 109.4 . . ?
C207 C208 H20R 109.4 . . ?
C207 C208 C209 111(2) . . ?
H20Q C208 H20R 108.0 . . ?
C209 C208 H20Q 109.4 . . ?
C209 C208 H20R 109.4 . . ?
C208 C209 H20S 108.8 . . ?
C208 C209 H20T 108.8 . . ?
H20S C209 H20T 107.7 . . ?
C210 C209 C208 114(2) . . ?
C210 C209 H20S 108.8 . . ?
C210 C209 H20T 108.8 . . ?
C209 C210 H21A 108.4 . . ?
C209 C210 H21B 108.4 . . ?
C209 C210 C211 115(2) . . ?
H21A C210 H21B 107.5 . . ?
C211 C210 H21A 108.4 . . ?
C211 C210 H21B 108.4 . . ?
C206 C211 C210 119(2) . . ?
C206 C211 H21C 107.5 . . ?
C206 C211 H21D 107.5 . . ?
C210 C211 H21C 107.5 . . ?
C210 C211 H21D 107.5 . . ?
H21C C211 H21D 107.0 . . ?
H21E C212 H21F 108.4 . . ?
C213 C212 H21E 110.1 . . ?
C213 C212 H21F 110.1 . . ?
C213 C212 C217 108(2) . . ?
C217 C212 H21E 110.1 . . ?
C217 C212 H21F 110.1 . . ?
C212 C213 H21G 108.4 . . ?
C212 C213 H21H 108.4 . . ?
H21G C213 H21H 107.5 . . ?
C214 C213 C212 115(2) . . ?
C214 C213 H21G 108.4 . . ?
C214 C213 H21H 108.4 . . ?
C213 C214 H21I 108.5 . . ?
C213 C214 H21J 108.5 . . ?
C213 C214 C215 115(2) . . ?
H21I C214 H21J 107.5 . . ?
C215 C214 H21I 108.5 . . ?
C215 C214 H21J 108.5 . . ?
C214 C215 H21K 109.3 . . ?
C214 C215 H21L 109.3 . . ?
C214 C215 C216 112(2) . . ?
H21K C215 H21L 108.0 . . ?
C216 C215 H21K 109.3 . . ?
C216 C215 H21L 109.3 . . ?
C215 C216 H21M 108.8 . . ?
C215 C216 H21N 108.8 . . ?
H21M C216 H21N 107.7 . . ?
C217 C216 C215 114(2) . . ?
C217 C216 H21M 108.8 . . ?
C217 C216 H21N 108.8 . . ?
C212 C217 H21O 108.0 . . ?
C212 C217 H21P 108.0 . . ?
C216 C217 C212 117(2) . . ?
C216 C217 H21O 108.0 . . ?
C216 C217 H21P 108.0 . . ?
H21O C217 H21P 107.3 . . ?
H21Q C218 H21R 107.7 . . ?
C219 C218 H21Q 108.8 . . ?
C219 C218 H21R 108.8 . . ?
C219 C218 C220 113.8(17) . 2_655 ?
C220 C218 H21Q 108.8 2_655 . ?
C220 C218 H21R 108.8 2_655 . ?
C218 C219 H21S 110.5 . . ?
C218 C219 H21T 110.5 . . ?
C218 C219 C220 106.0(18) . . ?
H21S C219 H21T 108.7 . . ?
C220 C219 H21S 110.5 . . ?
C220 C219 H21T 110.5 . . ?
C218 C220 C219 110.4(17) 2_655 . ?
C218 C220 H22A 109.6 2_655 . ?
C218 C220 H22B 109.6 2_655 . ?
C219 C220 H22A 109.6 . . ?
C219 C220 H22B 109.6 . . ?
H22A C220 H22B 108.1 . . ?

loop_
_geom_bond_atom_site_label_1
_geom_bond_atom_site_label_2
_geom_bond_distance
_geom_bond_site_symmetry_2
_geom_bond_publ_flag
N7 B2 1.583(11) . ?
N7 N6 1.364(9) . ?
N7 C14 1.335(10) . ?
Mo2 N17 2.093(7) . ?
Mo2 N19 2.136(6) . ?
Mo2 N12 2.171(6) . ?
Mo2 N13 2.156(6) . ?
Mo2 N15 2.101(7) . ?
Mo2 N21 1.934(7) . ?
Al1 O1 1.727(5) . ?
Al1 O2 1.729(6) . ?
Al1 O3 1.720(6) . ?
Al1 O4 1.730(6) . ?
F1 C92 1.337(15) . ?
O1 C90 1.351(9) . ?
N5 B1 1.606(10) . ?
N5 N4 1.370(8) . ?
N5 C11 1.312(10) . ?
C9 H9 0.9300 . ?
C9 N4 1.333(10) . ?
C9 C10 1.380(12) . ?
B1 N3 1.594(10) . ?
B1 C18 1.624(10) . ?
B1 C1 1.588(12) . ?
Mo1 N4 2.120(6) . ?
Mo1 N2 2.149(6) . ?
Mo1 N1 2.180(6) . ?
Mo1 N8 2.158(6) . ?
Mo1 N10 1.941(7) . ?
Mo1 N6 2.101(6) . ?
Al2 O5 1.693(7) . ?
Al2 O6 1.683(8) . ?
Al2 O8 1.676(8) . ?
Al2 O9 1.685(9) . ?
F2 C92 1.387(15) . ?
O2 C86 1.338(9) . ?
C10 H10 0.9300 . ?
C10 C11 1.356(12) . ?
B4 N18 1.573(11) . ?
B4 N20 1.576(11) . ?
B4 C65 1.617(11) . ?
B4 C45 1.626(12) . ?
F3 C92 1.371(16) . ?
O3 C95 1.358(10) . ?
N3 N2 1.365(8) . ?
N3 C8 1.315(10) . ?
C11 H11 0.9300 . ?
B2 C5 1.629(10) . ?
B2 C25 1.607(12) . ?
B2 N9 1.594(10) . ?
F4 C91 1.367(12) . ?
O4 C82 1.331(11) . ?
N2 C6 1.363(10) . ?
C6 H6 0.9300 . ?
C6 C7 1.381(12) . ?
B3 N14 1.577(11) . ?
B3 N16 1.575(10) . ?
B3 C41 1.652(11) . ?
B3 C58 1.607(12) . ?
F5 C91 1.375(13) . ?
O5 C115 1.80(5) . ?
O5 C125 1.270(12) . ?
N1 C1 1.374(9) . ?
N1 C5 1.351(10) . ?
C7 H7 0.9300 . ?
C7 C8 1.366(12) . ?
F6 C91 1.358(14) . ?
O6 C105 1.311(12) . ?
N8 N9 1.354(9) . ?
N8 C15 1.359(10) . ?
C8 H8 0.9300 . ?
F7 C93 1.372(12) . ?
N10 C32 1.210(11) . ?
C18 C23 1.413(11) . ?
C18 C19 1.365(12) . ?
F8 C93 1.386(15) . ?
O8 C99 1.324(12) . ?
N6 C12 1.346(9) . ?
C23 H23 0.9300 . ?
C23 C22 1.383(11) . ?
F9 C93 1.318(12) . ?
O9 C103 1.318(13) . ?
N11 C32 1.199(11) . ?
N11 C33 1.361(14) . ?
C22 H22 0.9300 . ?
C22 C21 1.372(13) . ?
F10 C85 1.325(14) . ?
N17 N18 1.378(9) . ?
N17 C52 1.345(10) . ?
C21 C20 1.410(16) . ?
C21 C24 1.506(13) . ?
F11 C85 1.45(2) . ?
N18 C54 1.323(10) . ?
C20 H20 0.9300 . ?
C20 C19 1.392(14) . ?
F12 C85 1.311(15) . ?
N19 N20 1.389(9) . ?
N19 C55 1.346(10) . ?
C19 H19 0.9300 . ?
F13 C83 1.342(17) . ?
N20 C57 1.331(10) . ?
C24 H24A 0.9600 . ?
C24 H24B 0.9600 . ?
C24 H24C 0.9600 . ?
F14 C83 1.312(16) . ?
N12 C45 1.384(9) . ?
N12 C41 1.365(9) . ?
C1 C2 1.398(10) . ?
F15 C83 1.37(2) . ?
N13 N14 1.380(9) . ?
N13 C46 1.355(9) . ?
C2 H2 0.9300 . ?
C2 C3 1.375(11) . ?
F16 C84 1.297(19) . ?
N14 C48 1.344(10) . ?
C3 H3 0.9300 . ?
C3 C4 1.385(11) . ?
F17 C84 1.373(14) . ?
N15 N16 1.364(9) . ?
N15 C49 1.356(10) . ?
C4 H4 0.9300 . ?
C4 C5 1.398(10) . ?
F18 C84 1.352(17) . ?
N16 C51 1.341(10) . ?
F19 C88 1.326(11) . ?
N21 C72 1.207(10) . ?
C25 C26 1.419(12) . ?
C25 C30 1.413(12) . ?
F20 C88 1.300(14) . ?
N22 C72 1.216(10) . ?
N22 C73 1.392(10) . ?
C26 H26 0.9300 . ?
C26 C27 1.368(14) . ?
F21 C88 1.327(12) . ?
N9 C17 1.341(10) . ?
C27 H27 0.9300 . ?
C27 C28 1.398(17) . ?
F22 C89 1.335(13) . ?
C28 C29 1.410(17) . ?
C28 C31 1.510(16) . ?
F23 C89 1.320(12) . ?
C29 H29 0.9300 . ?
C29 C30 1.351(15) . ?
F24 C89 1.321(11) . ?
C30 H30 0.9300 . ?
F25 C87 1.327(11) . ?
C31 H31A 0.9600 . ?
C31 H31B 0.9600 . ?
C31 H31C 0.9600 . ?
F26 C87 1.333(12) . ?
C17 H17 0.9300 . ?
C17 C16 1.353(12) . ?
F27 C87 1.314(13) . ?
C16 H16 0.9300 . ?
C16 C15 1.367(12) . ?
F28 C96 1.26(2) . ?
C15 H15 0.9300 . ?
F29 C96 1.36(2) . ?
C14 H14 0.9300 . ?
C14 C13 1.381(13) . ?
F30 C96 1.44(2) . ?
C13 H13 0.9300 . ?
C13 C12 1.343(13) . ?
F31 C98 1.205(15) . ?
C12 H12 0.9300 . ?
F32 C98 1.328(15) . ?
F33 C98 1.581(19) . ?
F34 C101 1.323(16) . ?
C33 C38 1.405(18) . ?
C33 C34 1.40(2) . ?
F35 C101 1.299(16) . ?
C38 C37 1.37(2) . ?
C38 C40 1.49(2) . ?
F36 C101 1.338(16) . ?
C37 H37 0.9300 . ?
C37 C36 1.24(2) . ?
F37 C100 1.43(2) . ?
C36 H36 0.9300 . ?
C36 C35 1.45(2) . ?
F38 C100 1.32(2) . ?
C35 H35 0.9300 . ?
C35 C34 1.43(2) . ?
F39 C100 1.25(2) . ?
C34 C39 1.50(2) . ?
F40 C102 1.284(17) . ?
C39 H39A 0.9600 . ?
C39 H39B 0.9600 . ?
C39 H39C 0.9600 . ?
F41 C102 1.357(19) . ?
C40 H40A 0.9600 . ?
C40 H40B 0.9600 . ?
C40 H40C 0.9600 . ?
F42 C102 1.298(18) . ?
C46 H46 0.9300 . ?
C46 C47 1.378(12) . ?
F43 C104 1.30(2) . ?
C47 H47 0.9300 . ?
C47 C48 1.376(12) . ?
F44 C104 1.23(2) . ?
C48 H48 0.9300 . ?
F45 C104 1.49(3) . ?
C51 H51 0.9300 . ?
C51 C50 1.343(13) . ?
F46 C106 1.41(2) . ?
C50 H50 0.9300 . ?
C50 C49 1.364(14) . ?
F47 C106 1.281(18) . ?
C49 H49 0.9300 . ?
F48 C106 1.21(2) . ?
C52 H52 0.9300 . ?
C52 C53 1.355(13) . ?
F49 C108 1.27(2) . ?
C53 H53 0.9300 . ?
C53 C54 1.360(13) . ?
F50 C108 1.26(3) . ?
C54 H54 0.9300 . ?
F51 C108 1.31(2) . ?
C55 H55 0.9300 . ?
C55 C56 1.370(13) . ?
F52 C107 1.32(2) . ?
C56 H56 0.9300 . ?
C56 C57 1.387(12) . ?
F53 C107 1.297(19) . ?
C57 H57 0.9300 . ?
F54 C107 1.275(16) . ?
C65 C70 1.371(12) . ?
C65 C66 1.418(12) . ?
C70 H70 0.9300 . ?
C70 C69 1.398(13) . ?
C69 H69 0.9300 . ?
C69 C68 1.361(16) . ?
C81 F55 1.415(17) . ?
C81 F56 1.236(17) . ?
C81 F57 1.236(16) . ?
C81 C125 1.532(16) . ?
C68 C67 1.399(16) . ?
C68 C71 1.516(14) . ?
C67 H67 0.9300 . ?
C67 C66 1.371(13) . ?
C66 H66 0.9300 . ?
C124 F58 1.31(3) . ?
C124 F59 1.34(3) . ?
C124 F60 1.37(3) . ?
C124 C125 1.70(3) . ?
C71 H71A 0.9600 . ?
C71 H71B 0.9600 . ?
C71 H71C 0.9600 . ?
C45 C44 1.380(10) . ?
C44 H44 0.9300 . ?
C44 C43 1.377(11) . ?
C114 F61 1.40(3) . ?
C114 F62 1.63(3) . ?
C114 F63 1.36(3) . ?
C114 C125 1.41(2) . ?
C43 H43 0.9300 . ?
C43 C42 1.385(11) . ?
F64 C126 1.27(3) . ?
C42 H42 0.9300 . ?
C42 C41 1.392(10) . ?
F65 C126 1.41(3) . ?
F66 C126 1.35(3) . ?
C58 C63 1.411(11) . ?
C58 C59 1.381(13) . ?
F67 C127 1.69(3) . ?
C63 H63 0.9300 . ?
C63 C62 1.378(12) . ?
F68 C127 1.06(3) . ?
C62 H62 0.9300 . ?
C62 C61 1.381(15) . ?
F69 C127 1.43(3) . ?
C61 C60 1.379(16) . ?
C61 C64 1.541(15) . ?
F70 C97 1.401(18) . ?
C60 H60 0.9300 . ?
C60 C59 1.371(15) . ?
F71 C97 1.51(2) . ?
C59 H59 0.9300 . ?
F72 C97 1.351(18) . ?
C117 F79 1.43(5) . ?
C117 F80 1.53(5) . ?
C117 F81 1.13(5) . ?
C117 C125 1.46(4) . ?
C116 F76 1.69(2) . ?
C116 F77 1.34(10) . ?
C116 F78 1.29(10) . ?
C116 C115 0.99(7) . ?
C116 F75 1.48(8) . ?
C116 C125 1.48(9) . ?
F77 C115 1.86(8) . ?
F77 F75 0.99(6) . ?
F78 C115 1.50(7) . ?
F78 F74 1.23(6) . ?
C115 F73 1.55(5) . ?
C115 F74 1.58(2) . ?
C115 F75 1.54(6) . ?
C115 C125 1.40(2) . ?
C64 H64A 0.9600 . ?
C64 H64B 0.9600 . ?
C64 H64C 0.9600 . ?
C73 C74 1.389(14) . ?
C73 C78 1.436(13) . ?
C74 C75 1.393(17) . ?
C74 C79 1.462(16) . ?
C75 H75 0.9300 . ?
C75 C76 1.41(2) . ?
C76 H76 0.9300 . ?
C76 C77 1.33(2) . ?
C77 H77 0.9300 . ?
C77 C78 1.390(16) . ?
C78 C80 1.459(17) . ?
C79 H79A 0.9600 . ?
C79 H79B 0.9600 . ?
C79 H79C 0.9600 . ?
C80 H80A 0.9600 . ?
C80 H80B 0.9600 . ?
C80 H80C 0.9600 . ?
C80 H80D 0.9600 . ?
C80 H80E 0.9600 . ?
C80 H80F 0.9600 . ?
C82 C83 1.501(15) . ?
C82 C84 1.566(19) . ?
C82 C85 1.532(18) . ?
C86 C87 1.573(13) . ?
C86 C88 1.576(12) . ?
C86 C89 1.532(14) . ?
C90 C91 1.504(14) . ?
C90 C92 1.527(16) . ?
C90 C93 1.540(14) . ?
C94 H94A 0.9700 . ?
C94 H94B 0.9700 . ?
C94 C112 1.51(2) . ?
C94 C113 1.49(2) . ?
C95 C96 1.61(2) . ?
C95 C97 1.468(18) . ?
C95 C98 1.549(17) . ?
C99 C100 1.553(18) . ?
C99 C101 1.538(19) . ?
C99 C102 1.58(2) . ?
C103 C104 1.61(3) . ?
C103 C126 1.71(3) . ?
C103 C127 1.52(3) . ?
C105 C106 1.538(17) . ?
C105 C107 1.491(18) . ?
C105 C108 1.54(2) . ?
C109 H10A 0.9700 . ?
C109 H10B 0.9700 . ?
C109 C110 1.45(2) . ?
C109 C113 1.50(2) . ?
C110 H11A 0.9700 . ?
C110 H11B 0.9700 . ?
C110 C111 1.49(2) . ?
C111 H11C 0.9700 . ?
C111 H11D 0.9700 . ?
C111 C112 1.56(3) . ?
C112 H11E 0.9700 . ?
C112 H11F 0.9700 . ?
C113 H11G 0.9700 . ?
C113 H11H 0.9700 . ?
C200 H20A 0.9700 . ?
C200 H20B 0.9700 . ?
C200 C201 1.57(5) . ?
C200 C205 1.61(5) . ?
C201 H20C 0.9700 . ?
C201 H20D 0.9700 . ?
C201 C202 1.20(5) . ?
C202 H20E 0.9700 . ?
C202 H20F 0.9700 . ?
C202 C203 1.18(5) . ?
C203 H20G 0.9700 . ?
C203 H20H 0.9700 . ?
C203 C204 1.38(5) . ?
C204 H20I 0.9700 . ?
C204 H20J 0.9700 . ?
C204 C205 1.34(5) . ?
C205 H20K 0.9700 . ?
C205 H20L 0.9700 . ?
C206 H20M 0.9700 . ?
C206 H20N 0.9700 . ?
C206 C207 1.32(4) . ?
C206 C211 1.39(4) . ?
C207 H20O 0.9700 . ?
C207 H20P 0.9700 . ?
C207 C208 1.40(3) . ?
C208 H20Q 0.9700 . ?
C208 H20R 0.9700 . ?
C208 C209 1.55(3) . ?
C209 H20S 0.9700 . ?
C209 H20T 0.9700 . ?
C209 C210 1.42(3) . ?
C210 H21A 0.9700 . ?
C210 H21B 0.9700 . ?
C210 C211 1.46(3) . ?
C211 H21C 0.9700 . ?
C211 H21D 0.9700 . ?
C212 H21E 0.9700 . ?
C212 H21F 0.9700 . ?
C212 C213 1.51(3) . ?
C212 C217 1.54(3) . ?
C213 H21G 0.9700 . ?
C213 H21H 0.9700 . ?
C213 C214 1.371(16) . ?
C214 H21I 0.9700 . ?
C214 H21J 0.9700 . ?
C214 C215 1.51(3) . ?
C215 H21K 0.9700 . ?
C215 H21L 0.9700 . ?
C215 C216 1.58(3) . ?
C216 H21M 0.9700 . ?
C216 H21N 0.9700 . ?
C216 C217 1.45(3) . ?
C217 H21O 0.9700 . ?
C217 H21P 0.9700 . ?
C218 H21Q 0.9700 . ?
C218 H21R 0.9700 . ?
C218 C219 1.48(2) . ?
C218 C220 1.51(3) 2_655 ?
C219 H21S 0.9700 . ?
C219 H21T 0.9700 . ?
C219 C220 1.52(3) . ?
C220 H22A 0.9700 . ?
C220 H22B 0.9700 . ?

loop_
_geom_torsion_atom_site_label_1
_geom_torsion_atom_site_label_2
_geom_torsion_atom_site_label_3
_geom_torsion_atom_site_label_4
_geom_torsion
_geom_torsion_site_symmetry_1
_geom_torsion_site_symmetry_2
_geom_torsion_site_symmetry_3
_geom_torsion_site_symmetry_4
_geom_torsion_publ_flag
N7 B2 C5 N1 -43.4(9) . . . . ?
N7 B2 C5 C4 142.1(7) . . . . ?
N7 B2 C25 C26 -87.7(9) . . . . ?
N7 B2 C25 C30 85.9(10) . . . . ?
N7 B2 N9 N8 55.2(7) . . . . ?
N7 B2 N9 C17 -129.6(8) . . . . ?
N7 N6 C12 C13 1.0(9) . . . . ?
N7 C14 C13 C12 2.1(10) . . . . ?
Mo2 N17 N18 B4 1.0(9) . . . . ?
Mo2 N17 N18 C54 -178.7(6) . . . . ?
Mo2 N17 C52 C53 179.4(7) . . . . ?
Mo2 N19 N20 B4 3.2(8) . . . . ?
Mo2 N19 N20 C57 -170.2(5) . . . . ?
Mo2 N19 C55 C56 170.0(6) . . . . ?
Mo2 N12 C45 B4 -10.3(8) . . . . ?
Mo2 N12 C45 C44 163.7(5) . . . . ?
Mo2 N12 C41 B3 11.4(8) . . . . ?
Mo2 N12 C41 C42 -163.4(5) . . . . ?
Mo2 N13 N14 B3 -1.0(8) . . . . ?
Mo2 N13 N14 C48 179.7(5) . . . . ?
Mo2 N13 C46 C47 -178.9(5) . . . . ?
Mo2 N15 N16 B3 -0.5(9) . . . . ?
Mo2 N15 N16 C51 173.3(5) . . . . ?
Mo2 N15 C49 C50 -172.4(7) . . . . ?
Al1 O1 C90 C91 99.8(11) . . . . ?
Al1 O1 C90 C92 -140.6(10) . . . . ?
Al1 O1 C90 C93 -21.9(15) . . . . ?
Al1 O2 C86 C87 -70.5(14) . . . . ?
Al1 O2 C86 C88 173.3(9) . . . . ?
Al1 O2 C86 C89 50.4(14) . . . . ?
Al1 O3 C95 C96 131.1(12) . . . . ?
Al1 O3 C95 C97 -107.8(14) . . . . ?
Al1 O3 C95 C98 19.6(17) . . . . ?
Al1 O4 C82 C83 -171.8(12) . . . . ?
Al1 O4 C82 C84 68.2(17) . . . . ?
Al1 O4 C82 C85 -49.3(19) . . . . ?
O1 Al1 O2 C86 41.1(12) . . . . ?
O1 Al1 O3 C95 165.3(11) . . . . ?
O1 Al1 O4 C82 77.1(14) . . . . ?
O1 C90 C91 F4 -165.0(8) . . . . ?
O1 C90 C91 F5 72.5(10) . . . . ?
O1 C90 C91 F6 -48.3(11) . . . . ?
O1 C90 C92 F1 -45.8(12) . . . . ?
O1 C90 C92 F2 -159.4(9) . . . . ?
O1 C90 C92 F3 79.5(11) . . . . ?
O1 C90 C93 F7 -156.3(9) . . . . ?
O1 C90 C93 F8 84.1(9) . . . . ?
O1 C90 C93 F9 -40.6(13) . . . . ?
N5 B1 N3 N2 -57.5(8) . . . . ?
N5 B1 N3 C8 130.1(9) . . . . ?
N5 B1 C18 C23 82.1(8) . . . . ?
N5 B1 C18 C19 -92.4(9) . . . . ?
N5 B1 C1 N1 45.6(9) . . . . ?
N5 B1 C1 C2 -140.9(7) . . . . ?
C9 C10 C11 N5 1.0(11) . . . . ?
B1 N5 N4 C9 -177.4(7) . . . . ?
B1 N5 N4 Mo1 -2.9(9) . . . . ?
B1 N5 C11 C10 177.1(8) . . . . ?
B1 N3 N2 Mo1 -1.0(9) . . . . ?
B1 N3 N2 C6 -176.0(6) . . . . ?
B1 N3 C8 C7 173.7(8) . . . . ?
B1 C18 C23 C22 -179.7(8) . . . . ?
B1 C18 C19 C20 -179.9(9) . . . . ?
B1 C1 C2 C3 -172.2(7) . . . . ?
Mo1 N2 C6 C7 -172.5(6) . . . . ?
Mo1 N1 C1 B1 10.7(8) . . . . ?
Mo1 N1 C1 C2 -163.1(5) . . . . ?
Mo1 N1 C5 B2 -13.0(8) . . . . ?
Mo1 N1 C5 C4 161.5(5) . . . . ?
Mo1 N8 N9 B2 3.2(8) . . . . ?
Mo1 N8 N9 C17 -173.2(5) . . . . ?
Mo1 N8 C15 C16 173.2(5) . . . . ?
Mo1 N6 C12 C13 173.6(6) . . . . ?
Al2 O5 C115 C116 147(6) . . . . ?
Al2 O5 C115 F77 -173(4) . . . . ?
Al2 O5 C115 F78 88(4) . . . . ?
Al2 O5 C115 F73 -44(3) . . . . ?
Al2 O5 C115 F74 41(5) . . . . ?
Al2 O5 C115 C125 177.5(16) . . . . ?
Al2 O5 C125 C81 -76(4) . . . . ?
Al2 O5 C125 C124 35(4) . . . . ?
Al2 O5 C125 C114 153(3) . . . . ?
Al2 O5 C125 C117 90(4) . . . . ?
Al2 O5 C125 C116 -153(4) . . . . ?
Al2 O5 C125 C115 -174(4) . . . . ?
Al2 O6 C105 C106 -90(4) . . . . ?
Al2 O6 C105 C107 31(5) . . . . ?
Al2 O6 C105 C108 153(4) . . . . ?
Al2 O8 C99 C100 -145(5) . . . . ?
Al2 O8 C99 C101 -27(6) . . . . ?
Al2 O8 C99 C102 92(5) . . . . ?
Al2 O9 C103 C104 11(4) . . . . ?
Al2 O9 C103 C126 131(3) . . . . ?
Al2 O9 C103 C127 -120(4) . . . . ?
O2 Al1 O1 C90 -162.8(10) . . . . ?
O2 Al1 O3 C95 -77.1(12) . . . . ?
O2 Al1 O4 C82 -40.6(14) . . . . ?
O2 C86 C87 F25 -159.5(8) . . . . ?
O2 C86 C87 F26 79.8(10) . . . . ?
O2 C86 C87 F27 -38.2(11) . . . . ?
O2 C86 C88 F19 -166.2(9) . . . . ?
O2 C86 C88 F20 70.9(10) . . . . ?
O2 C86 C88 F21 -47.0(12) . . . . ?
O2 C86 C89 F22 76.5(10) . . . . ?
O2 C86 C89 F23 -41.2(11) . . . . ?
O2 C86 C89 F24 -162.4(8) . . . . ?
N4 N5 B1 N3 61.6(8) . . . . ?
N4 N5 B1 C18 -177.2(6) . . . . ?
N4 N5 B1 C1 -51.0(9) . . . . ?
N4 N5 C11 C10 -1.4(10) . . . . ?
N4 C9 C10 C11 -0.2(11) . . . . ?
C10 C9 N4 N5 -0.7(10) . . . . ?
C10 C9 N4 Mo1 -174.2(6) . . . . ?
B4 N18 C54 C53 179.3(8) . . . . ?
B4 N20 C57 C56 -175.4(8) . . . . ?
B4 C65 C70 C69 -176.7(9) . . . . ?
B4 C65 C66 C67 175.8(9) . . . . ?
B4 C45 C44 C43 175.4(7) . . . . ?
O3 Al1 O1 C90 -40.5(11) . . . . ?
O3 Al1 O2 C86 -76.8(12) . . . . ?
O3 Al1 O4 C82 -164.3(13) . . . . ?
O3 C95 C96 F28 47.3(15) . . . . ?
O3 C95 C96 F29 -83.3(14) . . . . ?
O3 C95 C96 F30 161.6(11) . . . . ?
O3 C95 C97 F70 41.3(17) . . . . ?
O3 C95 C97 F71 -73.0(13) . . . . ?
O3 C95 C97 F72 158.9(14) . . . . ?
O3 C95 C98 F31 29.3(18) . . . . ?
O3 C95 C98 F32 166.2(10) . . . . ?
O3 C95 C98 F33 -84.8(10) . . . . ?
N3 B1 C18 C23 -162.9(7) . . . . ?
N3 B1 C18 C19 22.5(11) . . . . ?
N3 B1 C1 N1 -67.7(8) . . . . ?
N3 B1 C1 C2 105.8(7) . . . . ?
N3 N2 C6 C7 2.0(9) . . . . ?
C11 N5 B1 N3 -116.8(9) . . . . ?
C11 N5 B1 C18 4.5(11) . . . . ?
C11 N5 B1 C1 130.6(8) . . . . ?
C11 N5 N4 C9 1.3(9) . . . . ?
C11 N5 N4 Mo1 175.8(5) . . . . ?
B2 N7 N6 Mo1 3.4(8) . . . . ?
B2 N7 N6 C12 177.3(7) . . . . ?
B2 N7 C14 C13 -178.3(7) . . . . ?
B2 C25 C26 C27 -178.2(9) . . . . ?
B2 C25 C30 C29 178.9(10) . . . . ?
B2 N9 C17 C16 -177.6(7) . . . . ?
O4 Al1 O1 C90 78.7(11) . . . . ?
O4 Al1 O2 C86 163.0(11) . . . . ?
O4 Al1 O3 C95 42.9(12) . . . . ?
O4 C82 C83 F13 44.6(17) . . . . ?
O4 C82 C83 F14 162.4(12) . . . . ?
O4 C82 C83 F15 -75.3(13) . . . . ?
O4 C82 C84 F16 45.1(14) . . . . ?
O4 C82 C84 F17 162.5(11) . . . . ?
O4 C82 C84 F18 -79.4(13) . . . . ?
O4 C82 C85 F10 164.6(11) . . . . ?
O4 C82 C85 F11 -76.9(11) . . . . ?
O4 C82 C85 F12 39.3(17) . . . . ?
N2 N3 C8 C7 0.9(10) . . . . ?
N2 C6 C7 C8 -1.5(10) . . . . ?
C6 C7 C8 N3 0.4(10) . . . . ?
B3 N14 C48 C47 -179.8(7) . . . . ?
B3 N16 C51 C50 173.8(8) . . . . ?
B3 C58 C63 C62 -178.7(8) . . . . ?
B3 C58 C59 C60 178.8(10) . . . . ?
O5 Al2 O6 C105 -72(4) . . . . ?
O5 Al2 O8 C99 -26(5) . . . . ?
O5 Al2 O9 C103 -176(4) . . . . ?
O5 C115 F74 F78 85(4) . . . . ?
O5 C115 C125 C117 125(2) . . . . ?
O5 C115 C125 C116 -151(6) . . . . ?
N1 C1 C2 C3 1.7(10) . . . . ?
O6 Al2 O5 C115 78(3) . . . . ?
O6 Al2 O5 C125 -110(3) . . . . ?
O6 Al2 O8 C99 -146(5) . . . . ?
O6 Al2 O9 C103 -58(4) . . . . ?
O6 C105 C106 F46 75.9(15) . . . . ?
O6 C105 C106 F47 -39(2) . . . . ?
O6 C105 C106 F48 -171.0(19) . . . . ?
O6 C105 C107 F52 -161.7(13) . . . . ?
O6 C105 C107 F53 -47.7(18) . . . . ?
O6 C105 C107 F54 78.0(18) . . . . ?
O6 C105 C108 F49 65(2) . . . . ?
O6 C105 C108 F50 -54.7(19) . . . . ?
O6 C105 C108 F51 -173.6(16) . . . . ?
N8 N9 C17 C16 -2.0(9) . . . . ?
C8 N3 N2 Mo1 173.2(5) . . . . ?
C8 N3 N2 C6 -1.8(9) . . . . ?
C18 B1 N3 N2 -172.1(6) . . . . ?
C18 B1 N3 C8 15.5(12) . . . . ?
C18 B1 C1 N1 165.4(6) . . . . ?
C18 B1 C1 C2 -21.2(10) . . . . ?
C18 C23 C22 C21 1.8(14) . . . . ?
O8 Al2 O5 C115 -42(3) . . . . ?
O8 Al2 O5 C125 130(3) . . . . ?
O8 Al2 O6 C105 50(4) . . . . ?
O8 Al2 O9 C103 63(4) . . . . ?
O8 C99 C100 F37 -165.1(13) . . . . ?
O8 C99 C100 F38 78.3(18) . . . . ?
O8 C99 C100 F39 -45(2) . . . . ?
O8 C99 C101 F34 -165.7(11) . . . . ?
O8 C99 C101 F35 -41.4(15) . . . . ?
O8 C99 C101 F36 75.2(14) . . . . ?
O8 C99 C102 F40 -164.6(14) . . . . ?
O8 C99 C102 F41 76.8(15) . . . . ?
O8 C99 C102 F42 -39.5(17) . . . . ?
N6 N7 B2 C5 50.3(9) . . . . ?
N6 N7 B2 C25 177.8(6) . . . . ?
N6 N7 B2 N9 -61.2(8) . . . . ?
N6 N7 C14 C13 -1.6(9) . . . . ?
C23 C18 C19 C20 5.4(14) . . . . ?
C23 C22 C21 C20 0.2(15) . . . . ?
C23 C22 C21 C24 -178.3(11) . . . . ?
O9 Al2 O5 C115 -165(3) . . . . ?
O9 Al2 O5 C125 8(3) . . . . ?
O9 Al2 O6 C105 173(4) . . . . ?
O9 Al2 O8 C99 93(5) . . . . ?
O9 C103 C104 F43 -37(2) . . . . ?
O9 C103 C104 F44 -160(2) . . . . ?
O9 C103 C104 F45 79.2(15) . . . . ?
O9 C103 C126 F64 -35(2) . . . . ?
O9 C103 C126 F65 -154.7(14) . . . . ?
O9 C103 C126 F66 90.9(19) . . . . ?
O9 C103 C127 F67 85.9(14) . . . . ?
O9 C103 C127 F68 -22(4) . . . . ?
O9 C103 C127 F69 -179.1(15) . . . . ?
N11 C33 C38 C37 176.6(11) . . . . ?
N11 C33 C38 C40 -1.8(17) . . . . ?
N11 C33 C34 C35 -178.2(11) . . . . ?
N11 C33 C34 C39 2.7(17) . . . . ?
C22 C21 C20 C19 0.6(17) . . . . ?
N17 N18 C54 C53 -0.9(10) . . . . ?
N17 C52 C53 C54 -1.5(12) . . . . ?
C21 C20 C19 C18 -3.7(18) . . . . ?
N18 B4 N20 N19 54.6(8) . . . . ?
N18 B4 N20 C57 -133.9(8) . . . . ?
N18 B4 C65 C70 79.8(10) . . . . ?
N18 B4 C65 C66 -93.5(9) . . . . ?
N18 B4 C45 N12 -47.3(9) . . . . ?
N18 B4 C45 C44 139.1(7) . . . . ?
N18 N17 C52 C53 0.9(10) . . . . ?
N19 N20 C57 C56 -3.4(9) . . . . ?
N19 C55 C56 C57 1.4(10) . . . . ?
C19 C18 C23 C22 -4.5(12) . . . . ?
N20 B4 N18 N17 -58.5(9) . . . . ?
N20 B4 N18 C54 121.2(9) . . . . ?
N20 B4 C65 C70 -36.3(11) . . . . ?
N20 B4 C65 C66 150.4(8) . . . . ?
N20 B4 C45 N12 67.8(8) . . . . ?
N20 B4 C45 C44 -105.8(7) . . . . ?
N20 N19 C55 C56 -3.4(9) . . . . ?
C24 C21 C20 C19 179.2(12) . . . . ?
N12 C45 C44 C43 1.7(10) . . . . ?
C1 B1 N3 N2 60.1(8) . . . . ?
C1 B1 N3 C8 -112.3(9) . . . . ?
C1 B1 C18 C23 -41.3(9) . . . . ?
C1 B1 C18 C19 144.2(8) . . . . ?
C1 N1 C5 B2 -178.9(6) . . . . ?
C1 N1 C5 C4 -4.3(10) . . . . ?
C1 C2 C3 C4 -4.6(11) . . . . ?
N13 N14 C48 C47 -0.6(8) . . . . ?
N13 C46 C47 C48 -1.3(9) . . . . ?
C2 C3 C4 C5 3.2(11) . . . . ?
N14 B3 N16 N15 59.9(9) . . . . ?
N14 B3 N16 C51 -112.3(9) . . . . ?
N14 B3 C41 N12 -68.2(8) . . . . ?
N14 B3 C41 C42 106.6(7) . . . . ?
N14 B3 C58 C63 -164.3(7) . . . . ?
N14 B3 C58 C59 24.2(12) . . . . ?
N14 N13 C46 C47 1.0(8) . . . . ?
C3 C4 C5 B2 175.7(7) . . . . ?
C3 C4 C5 N1 1.2(10) . . . . ?
N15 N16 C51 C50 0.7(10) . . . . ?
N16 B3 N14 N13 -56.8(8) . . . . ?
N16 B3 N14 C48 122.3(8) . . . . ?
N16 B3 C41 N12 44.6(9) . . . . ?
N16 B3 C41 C42 -140.7(7) . . . . ?
N16 B3 C58 C63 78.9(8) . . . . ?
N16 B3 C58 C59 -92.7(10) . . . . ?
N16 N15 C49 C50 0.4(10) . . . . ?
N16 C51 C50 C49 -0.4(12) . . . . ?
C5 B2 C25 C26 37.2(11) . . . . ?
C5 B2 C25 C30 -149.2(8) . . . . ?
C5 B2 N9 N8 -61.6(7) . . . . ?
C5 B2 N9 C17 113.7(9) . . . . ?
C5 N1 C1 B1 176.7(6) . . . . ?
C5 N1 C1 C2 2.9(10) . . . . ?
C25 B2 C5 N1 -166.5(6) . . . . ?
C25 B2 C5 C4 19.0(10) . . . . ?
C25 B2 N9 N8 172.5(6) . . . . ?
C25 B2 N9 C17 -12.2(11) . . . . ?
C25 C26 C27 C28 0.7(17) . . . . ?
N22 C73 C74 C75 -177.8(11) . . . . ?
N22 C73 C74 C79 -1.4(16) . . . . ?
N22 C73 C78 C77 179.3(9) . . . . ?
N22 C73 C78 C80 -0.7(12) . . . . ?
C26 C25 C30 C29 -7.3(15) . . . . ?
C26 C27 C28 C29 -9.5(18) . . . . ?
C26 C27 C28 C31 177.3(13) . . . . ?
N9 B2 C5 N1 69.0(8) . . . . ?
N9 B2 C5 C4 -105.4(7) . . . . ?
N9 B2 C25 C26 156.5(7) . . . . ?
N9 B2 C25 C30 -30.0(11) . . . . ?
N9 N8 C15 C16 -1.7(8) . . . . ?
N9 C17 C16 C15 0.9(9) . . . . ?
C27 C28 C29 C30 9.9(19) . . . . ?
C28 C29 C30 C25 -2(2) . . . . ?
C30 C25 C26 C27 7.7(14) . . . . ?
C31 C28 C29 C30 -176.8(14) . . . . ?
C17 C16 C15 N8 0.5(9) . . . . ?
C15 N8 N9 B2 178.7(6) . . . . ?
C15 N8 N9 C17 2.3(8) . . . . ?
C14 N7 B2 C5 -133.4(8) . . . . ?
C14 N7 B2 C25 -5.9(10) . . . . ?
C14 N7 B2 N9 115.1(8) . . . . ?
C14 N7 N6 Mo1 -173.5(5) . . . . ?
C14 N7 N6 C12 0.4(8) . . . . ?
C14 C13 C12 N6 -1.9(10) . . . . ?
C32 N11 C33 C38 -172.8(12) . . . . ?
C32 N11 C33 C34 5.3(18) . . . . ?
C33 C38 C37 C36 2(2) . . . . ?
C38 C33 C34 C35 -0.2(17) . . . . ?
C38 C33 C34 C39 -179.3(11) . . . . ?
C38 C37 C36 C35 -1(3) . . . . ?
C37 C36 C35 C34 0(3) . . . . ?
C36 C35 C34 C33 0.9(19) . . . . ?
C36 C35 C34 C39 -179.9(13) . . . . ?
C34 C33 C38 C37 -1.5(18) . . . . ?
C34 C33 C38 C40 -179.9(12) . . . . ?
C40 C38 C37 C36 -179.3(15) . . . . ?
C46 N13 N14 B3 179.1(6) . . . . ?
C46 N13 N14 C48 -0.2(8) . . . . ?
C46 C47 C48 N14 1.2(9) . . . . ?
C51 C50 C49 N15 0.0(12) . . . . ?
C49 N15 N16 B3 -174.5(7) . . . . ?
C49 N15 N16 C51 -0.7(9) . . . . ?
C52 N17 N18 B4 179.8(7) . . . . ?
C52 N17 N18 C54 0.0(9) . . . . ?
C52 C53 C54 N18 1.5(12) . . . . ?
C55 N19 N20 B4 177.5(7) . . . . ?
C55 N19 N20 C57 4.1(8) . . . . ?
C55 C56 C57 N20 1.3(10) . . . . ?
C65 B4 N18 N17 -176.9(6) . . . . ?
C65 B4 N18 C54 2.8(12) . . . . ?
C65 B4 N20 N19 169.5(6) . . . . ?
C65 B4 N20 C57 -19.0(12) . . . . ?
C65 B4 C45 N12 -169.2(6) . . . . ?
C65 B4 C45 C44 17.1(11) . . . . ?
C65 C70 C69 C68 -0.1(17) . . . . ?
C70 C65 C66 C67 2.0(14) . . . . ?
C70 C69 C68 C67 4.0(17) . . . . ?
C70 C69 C68 C71 -179.9(12) . . . . ?
C69 C68 C67 C66 -4.8(17) . . . . ?
F55 C81 C125 O5 32.9(16) . . . . ?
F55 C81 C125 C124 -77.5(14) . . . . ?
F55 C81 C125 C114 166.5(15) . . . . ?
F56 C81 C125 O5 -78.0(18) . . . . ?
F56 C81 C125 C124 171.6(15) . . . . ?
F56 C81 C125 C114 55.6(19) . . . . ?
F57 C81 C125 O5 141.3(14) . . . . ?
F57 C81 C125 C124 30.9(18) . . . . ?
F57 C81 C125 C114 -85(2) . . . . ?
C68 C67 C66 C65 1.8(17) . . . . ?
C66 C65 C70 C69 -2.9(14) . . . . ?
F58 C124 C125 O5 160.6(18) . . . . ?
F58 C124 C125 C81 -81(2) . . . . ?
F58 C124 C125 C114 36(2) . . . . ?
F59 C124 C125 O5 44.9(19) . . . . ?
F59 C124 C125 C81 162.8(16) . . . . ?
F59 C124 C125 C114 -79(2) . . . . ?
F60 C124 C125 O5 -79.7(18) . . . . ?
F60 C124 C125 C81 38.3(19) . . . . ?
F60 C124 C125 C114 156.0(18) . . . . ?
C71 C68 C67 C66 179.1(12) . . . . ?
C45 B4 N18 N17 54.1(9) . . . . ?
C45 B4 N18 C54 -126.1(9) . . . . ?
C45 B4 N20 N19 -63.0(8) . . . . ?
C45 B4 N20 C57 108.5(9) . . . . ?
C45 B4 C65 C70 -155.5(8) . . . . ?
C45 B4 C65 C66 31.2(12) . . . . ?
C45 N12 C41 B3 179.9(6) . . . . ?
C45 N12 C41 C42 5.2(10) . . . . ?
C45 C44 C43 C42 0.9(11) . . . . ?
C44 C43 C42 C41 -0.5(11) . . . . ?
F61 C114 C125 O5 170.6(16) . . . . ?
F61 C114 C125 C81 39(2) . . . . ?
F61 C114 C125 C124 -74(2) . . . . ?
F62 C114 C125 O5 -81.8(19) . . . . ?
F62 C114 C125 C81 146.5(13) . . . . ?
F62 C114 C125 C124 33.4(19) . . . . ?
F63 C114 C125 O5 52(2) . . . . ?
F63 C114 C125 C81 -80.1(18) . . . . ?
F63 C114 C125 C124 166.7(15) . . . . ?
C43 C42 C41 B3 -177.2(7) . . . . ?
C43 C42 C41 N12 -2.4(10) . . . . ?
C41 B3 N14 N13 59.9(7) . . . . ?
C41 B3 N14 C48 -121.0(8) . . . . ?
C41 B3 N16 N15 -52.0(9) . . . . ?
C41 B3 N16 C51 135.8(8) . . . . ?
C41 B3 C58 C63 -43.6(9) . . . . ?
C41 B3 C58 C59 144.9(8) . . . . ?
C41 N12 C45 B4 -178.8(6) . . . . ?
C41 N12 C45 C44 -4.8(10) . . . . ?
C58 B3 N14 N13 -174.3(6) . . . . ?
C58 B3 N14 C48 4.8(12) . . . . ?
C58 B3 N16 N15 -176.1(6) . . . . ?
C58 B3 N16 C51 11.6(11) . . . . ?
C58 B3 C41 N12 164.5(6) . . . . ?
C58 B3 C41 C42 -20.8(9) . . . . ?
C58 C63 C62 C61 3.8(14) . . . . ?
C63 C58 C59 C60 7.0(14) . . . . ?
C63 C62 C61 C60 -2.0(16) . . . . ?
C63 C62 C61 C64 -179.8(11) . . . . ?
C62 C61 C60 C59 2.9(18) . . . . ?
C61 C60 C59 C58 -5.8(18) . . . . ?
C59 C58 C63 C62 -6.0(12) . . . . ?
F79 C117 C125 O5 172(2) . . . . ?
F79 C117 C125 C116 43(4) . . . . ?
F79 C117 C125 C115 83(4) . . . . ?
F80 C117 C125 O5 62(3) . . . . ?
F80 C117 C125 C116 -67(3) . . . . ?
F80 C117 C125 C115 -27(4) . . . . ?
F81 C117 C125 O5 -77(5) . . . . ?
F81 C117 C125 C116 155(5) . . . . ?
F81 C117 C125 C115 -165(5) . . . . ?
C116 F77 C115 O5 -59(10) . . . . ?
C116 F77 C115 F78 43(9) . . . . ?
C116 F77 C115 F73 172(9) . . . . ?
C116 F77 C115 F74 88(9) . . . . ?
C116 F77 C115 F75 127(10) . . . . ?
C116 F77 C115 C125 -52(8) . . . . ?
C116 F77 F75 C115 -25(4) . . . . ?
C116 F78 C115 O5 112(7) . . . . ?
C116 F78 C115 F77 -34(7) . . . . ?
C116 F78 C115 F73 -136(9) . . . . ?
C116 F78 C115 F74 -142(7) . . . . ?
C116 F78 C115 F75 -66(7) . . . . ?
C116 F78 C115 C125 68(7) . . . . ?
C116 F78 F74 C115 24(5) . . . . ?
C116 C115 F74 F78 -32(6) . . . . ?
C116 C115 F75 F77 37(7) . . . . ?
C116 C115 C125 O5 151(6) . . . . ?
C116 C115 C125 C117 -85(6) . . . . ?
F76 C116 F77 C115 -175(11) . . . . ?
F76 C116 F77 F75 -132(5) . . . . ?
F76 C116 F78 C115 -168(8) . . . . ?
F76 C116 F78 F74 155(4) . . . . ?
F76 C116 C115 O5 -48(28) . . . . ?
F76 C116 C115 F77 164(32) . . . . ?
F76 C116 C115 F78 37(24) . . . . ?
F76 C116 C115 F73 150(19) . . . . ?
F76 C116 C115 F74 64(26) . . . . ?
F76 C116 C115 F75 137(28) . . . . ?
F76 C116 C115 C125 -70(25) . . . . ?
F76 C116 F75 F77 58(6) . . . . ?
F76 C116 F75 C115 -165(11) . . . . ?
F76 C116 C125 O5 127(4) . . . . ?
F76 C116 C125 C117 -100(5) . . . . ?
F76 C116 C125 C115 161(9) . . . . ?
F77 C116 F78 C115 102(8) . . . . ?
F77 C116 F78 F74 66(7) . . . . ?
F77 C116 C115 O5 148(5) . . . . ?
F77 C116 C115 F78 -127(9) . . . . ?
F77 C116 C115 F73 -14(15) . . . . ?
F77 C116 C115 F74 -100(7) . . . . ?
F77 C116 C115 F75 -27(5) . . . . ?
F77 C116 C115 C125 126(7) . . . . ?
F77 C116 F75 C115 137(8) . . . . ?
F77 C116 C125 O5 -124(6) . . . . ?
F77 C116 C125 C117 9(6) . . . . ?
F77 C116 C125 C115 -90(6) . . . . ?
F77 C115 F74 F78 -76(4) . . . . ?
F77 C115 F75 C116 -37(7) . . . . ?
F77 C115 C125 O5 -175(3) . . . . ?
F77 C115 C125 C117 -50(3) . . . . ?
F77 C115 C125 C116 35(6) . . . . ?
F78 C116 F77 C115 -91(9) . . . . ?
F78 C116 F77 F75 -48(6) . . . . ?
F78 C116 C115 O5 -85(6) . . . . ?
F78 C116 C115 F77 127(9) . . . . ?
F78 C116 C115 F73 113(9) . . . . ?
F78 C116 C115 F74 27(5) . . . . ?
F78 C116 C115 F75 99(5) . . . . ?
F78 C116 C115 C125 -107(5) . . . . ?
F78 C116 F75 F77 144(6) . . . . ?
F78 C116 F75 C115 -79(6) . . . . ?
F78 C116 C125 O5 41(4) . . . . ?
F78 C116 C125 C117 174(4) . . . . ?
F78 C116 C125 C115 75(6) . . . . ?
F78 C115 F75 C116 57(7) . . . . ?
F78 C115 F75 F77 94(5) . . . . ?
F78 C115 C125 O5 96(3) . . . . ?
F78 C115 C125 C117 -139(4) . . . . ?
F78 C115 C125 C116 -55(6) . . . . ?
C115 O5 C125 C117 -96(3) . . . . ?
C115 O5 C125 C116 21(4) . . . . ?
C115 C116 F77 F75 43(8) . . . . ?
C115 C116 F78 F74 -36(7) . . . . ?
C115 C116 F75 F77 -137(8) . . . . ?
C115 C116 C125 O5 -34(6) . . . . ?
C115 C116 C125 C117 99(5) . . . . ?
C115 F77 F75 C116 25(4) . . . . ?
F73 C115 F74 F78 -175(4) . . . . ?
F73 C115 F75 C116 -172(7) . . . . ?
F73 C115 F75 F77 -135(4) . . . . ?
F73 C115 C125 O5 -59(5) . . . . ?
F73 C115 C125 C117 65(5) . . . . ?
F73 C115 C125 C116 150(9) . . . . ?
F74 F78 C115 O5 -106(3) . . . . ?
F74 F78 C115 C116 142(7) . . . . ?
F74 F78 C115 F77 108(3) . . . . ?
F74 F78 C115 F73 6(6) . . . . ?
F74 F78 C115 F75 76(3) . . . . ?
F74 F78 C115 C125 -150(4) . . . . ?
F74 C115 F75 C116 104(7) . . . . ?
F74 C115 F75 F77 140(4) . . . . ?
F74 C115 C125 O5 66(6) . . . . ?
F74 C115 C125 C117 -169(6) . . . . ?
F74 C115 C125 C116 -84(9) . . . . ?
F75 C116 F77 C115 -43(8) . . . . ?
F75 C116 F78 C115 73(4) . . . . ?
F75 C116 F78 F74 37(5) . . . . ?
F75 C116 C115 O5 176(3) . . . . ?
F75 C116 C115 F77 27(5) . . . . ?
F75 C116 C115 F78 -99(5) . . . . ?
F75 C116 C115 F73 14(11) . . . . ?
F75 C116 C115 F74 -73(3) . . . . ?
F75 C116 C115 C125 154(4) . . . . ?
F75 C116 C125 O5 -69(9) . . . . ?
F75 C116 C125 C117 64(8) . . . . ?
F75 C116 C125 C115 -35(5) . . . . ?
F75 F77 C115 O5 174(6) . . . . ?
F75 F77 C115 C116 -127(10) . . . . ?
F75 F77 C115 F78 -84(4) . . . . ?
F75 F77 C115 F73 45(4) . . . . ?
F75 F77 C115 F74 -39(4) . . . . ?
F75 F77 C115 C125 -179(5) . . . . ?
F75 C115 F74 F78 -96(4) . . . . ?
F75 C115 C125 O5 -175(5) . . . . ?
F75 C115 C125 C117 -51(5) . . . . ?
F75 C115 C125 C116 34(6) . . . . ?
C64 C61 C60 C59 -179.3(12) . . . . ?
C72 N22 C73 C74 -4.6(14) . . . . ?
C72 N22 C73 C78 176.9(8) . . . . ?
C73 C74 C75 C76 -3(2) . . . . ?
C74 C73 C78 C77 0.8(14) . . . . ?
C74 C73 C78 C80 -179.1(10) . . . . ?
C74 C75 C76 C77 3(3) . . . . ?
C75 C76 C77 C78 -2(2) . . . . ?
C76 C77 C78 C73 -0.2(19) . . . . ?
C76 C77 C78 C80 179.7(13) . . . . ?
C78 C73 C74 C75 0.6(16) . . . . ?
C78 C73 C74 C79 176.9(11) . . . . ?
C79 C74 C75 C76 -179.0(15) . . . . ?
C83 C82 C84 F16 -74.6(14) . . . . ?
C83 C82 C84 F17 42.9(17) . . . . ?
C83 C82 C84 F18 160.9(12) . . . . ?
C83 C82 C85 F10 -73.5(17) . . . . ?
C83 C82 C85 F11 44.9(12) . . . . ?
C83 C82 C85 F12 161.1(12) . . . . ?
C84 C82 C83 F13 163.9(13) . . . . ?
C84 C82 C83 F14 -78.4(17) . . . . ?
C84 C82 C83 F15 43.9(15) . . . . ?
C84 C82 C85 F10 46.0(16) . . . . ?
C84 C82 C85 F11 164.5(9) . . . . ?
C84 C82 C85 F12 -79.3(14) . . . . ?
C85 C82 C83 F13 -78.4(16) . . . . ?
C85 C82 C83 F14 39.3(18) . . . . ?
C85 C82 C83 F15 161.6(11) . . . . ?
C85 C82 C84 F16 165.4(11) . . . . ?
C85 C82 C84 F17 -77.2(14) . . . . ?
C85 C82 C84 F18 40.9(14) . . . . ?
C87 C86 C88 F19 75.8(11) . . . . ?
C87 C86 C88 F20 -47.2(10) . . . . ?
C87 C86 C88 F21 -165.1(9) . . . . ?
C87 C86 C89 F22 -161.7(8) . . . . ?
C87 C86 C89 F23 80.6(9) . . . . ?
C87 C86 C89 F24 -40.6(11) . . . . ?
C88 C86 C87 F25 -42.1(12) . . . . ?
C88 C86 C87 F26 -162.9(8) . . . . ?
C88 C86 C87 F27 79.2(10) . . . . ?
C88 C86 C89 F22 -45.5(10) . . . . ?
C88 C86 C89 F23 -163.2(8) . . . . ?
C88 C86 C89 F24 75.6(10) . . . . ?
C89 C86 C87 F25 76.4(11) . . . . ?
C89 C86 C87 F26 -44.4(10) . . . . ?
C89 C86 C87 F27 -162.3(8) . . . . ?
C89 C86 C88 F19 -41.3(12) . . . . ?
C89 C86 C88 F20 -164.3(8) . . . . ?
C89 C86 C88 F21 77.8(10) . . . . ?
C91 C90 C92 F1 73.2(12) . . . . ?
C91 C90 C92 F2 -40.3(13) . . . . ?
C91 C90 C92 F3 -161.5(9) . . . . ?
C91 C90 C93 F7 82.3(12) . . . . ?
C91 C90 C93 F8 -37.3(10) . . . . ?
C91 C90 C93 F9 -161.9(10) . . . . ?
C92 C90 C91 F4 77.7(12) . . . . ?
C92 C90 C91 F5 -44.7(12) . . . . ?
C92 C90 C91 F6 -165.6(9) . . . . ?
C92 C90 C93 F7 -39.2(13) . . . . ?
C92 C90 C93 F8 -158.8(9) . . . . ?
C92 C90 C93 F9 76.6(12) . . . . ?
C93 C90 C91 F4 -43.2(12) . . . . ?
C93 C90 C91 F5 -165.6(8) . . . . ?
C93 C90 C91 F6 73.5(10) . . . . ?
C93 C90 C92 F1 -165.3(9) . . . . ?
C93 C90 C92 F2 81.2(12) . . . . ?
C93 C90 C92 F3 -40.0(13) . . . . ?
C96 C95 C97 F70 158.3(13) . . . . ?
C96 C95 C97 F71 44.0(14) . . . . ?
C96 C95 C97 F72 -84.1(19) . . . . ?
C96 C95 C98 F31 -82.3(16) . . . . ?
C96 C95 C98 F32 54.6(15) . . . . ?
C96 C95 C98 F33 163.6(10) . . . . ?
C97 C95 C96 F28 -74.7(16) . . . . ?
C97 C95 C96 F29 154.8(13) . . . . ?
C97 C95 C96 F30 39.6(16) . . . . ?
C97 C95 C98 F31 156.6(14) . . . . ?
C97 C95 C98 F32 -66.4(16) . . . . ?
C97 C95 C98 F33 42.6(13) . . . . ?
C98 C95 C96 F28 163.2(13) . . . . ?
C98 C95 C96 F29 32.7(15) . . . . ?
C98 C95 C96 F30 -82.5(13) . . . . ?
C98 C95 C97 F70 -84.8(14) . . . . ?
C98 C95 C97 F71 160.9(10) . . . . ?
C98 C95 C97 F72 33(2) . . . . ?
C100 C99 C101 F34 -47.9(17) . . . . ?
C100 C99 C101 F35 76.4(16) . . . . ?
C100 C99 C101 F36 -167.0(14) . . . . ?
C100 C99 C102 F40 75.0(18) . . . . ?
C100 C99 C102 F41 -43.6(16) . . . . ?
C100 C99 C102 F42 -159.9(14) . . . . ?
C101 C99 C100 F37 75.9(15) . . . . ?
C101 C99 C100 F38 -41(2) . . . . ?
C101 C99 C100 F39 -164.4(17) . . . . ?
C101 C99 C102 F40 -44.6(17) . . . . ?
C101 C99 C102 F41 -163.1(12) . . . . ?
C101 C99 C102 F42 80.5(14) . . . . ?
C102 C99 C100 F37 -43.8(16) . . . . ?
C102 C99 C100 F38 -160.4(15) . . . . ?
C102 C99 C100 F39 76(2) . . . . ?
C102 C99 C101 F34 74.4(14) . . . . ?
C102 C99 C101 F35 -161.3(12) . . . . ?
C102 C99 C101 F36 -44.7(14) . . . . ?
C104 C103 C126 F64 85(2) . . . . ?
C104 C103 C126 F65 -34(2) . . . . ?
C104 C103 C126 F66 -148.6(17) . . . . ?
C104 C103 C127 F67 -39(2) . . . . ?
C104 C103 C127 F68 -147(3) . . . . ?
C104 C103 C127 F69 56(2) . . . . ?
C106 C105 C107 F52 -43.0(18) . . . . ?
C106 C105 C107 F53 71.0(19) . . . . ?
C106 C105 C107 F54 -163.2(16) . . . . ?
C106 C105 C108 F49 -50(2) . . . . ?
C106 C105 C108 F50 -169.0(16) . . . . ?
C106 C105 C108 F51 72(2) . . . . ?
C107 C105 C106 F46 -47.4(17) . . . . ?
C107 C105 C106 F47 -162.4(16) . . . . ?
C107 C105 C106 F48 66(2) . . . . ?
C107 C105 C108 F49 -171.5(18) . . . . ?
C107 C105 C108 F50 69.1(19) . . . . ?
C107 C105 C108 F51 -50(2) . . . . ?
C108 C105 C106 F46 -168.2(14) . . . . ?
C108 C105 C106 F47 77(2) . . . . ?
C108 C105 C106 F48 -55(2) . . . . ?
C108 C105 C107 F52 77.7(17) . . . . ?
C108 C105 C107 F53 -168.3(17) . . . . ?
C108 C105 C107 F54 -43(2) . . . . ?
C109 C110 C111 C112 -54.7(18) . . . . ?
C110 C109 C113 C94 -56.4(18) . . . . ?
C110 C111 C112 C94 53.3(18) . . . . ?
C112 C94 C113 C109 53.3(17) . . . . ?
C113 C94 C112 C111 -52.5(17) . . . . ?
C113 C109 C110 C111 56.9(19) . . . . ?
C125 O5 C115 C116 -31(6) . . . . ?
C125 O5 C115 F77 9(5) . . . . ?
C125 O5 C115 F78 -89(4) . . . . ?
C125 O5 C115 F73 139(3) . . . . ?
C125 O5 C115 F74 -136(4) . . . . ?
C125 C116 F77 C115 71(5) . . . . ?
C125 C116 F77 F75 114(6) . . . . ?
C125 C116 F78 C115 -63(4) . . . . ?
C125 C116 F78 F74 -100(4) . . . . ?
C125 C116 C115 O5 22(4) . . . . ?
C125 C116 C115 F77 -126(7) . . . . ?
C125 C116 C115 F78 107(5) . . . . ?
C125 C116 C115 F73 -140(9) . . . . ?
C125 C116 C115 F74 134(3) . . . . ?
C125 C116 C115 F75 -154(4) . . . . ?
C125 C116 F75 F77 -104(10) . . . . ?
C125 C116 F75 C115 33(5) . . . . ?
C125 C115 F74 F78 43(6) . . . . ?
C125 C115 F75 C116 -36(6) . . . . ?
C125 C115 F75 F77 1(6) . . . . ?
C126 C103 C104 F43 -159.1(18) . . . . ?
C126 C103 C104 F44 78(3) . . . . ?
C126 C103 C104 F45 -43.4(18) . . . . ?
C126 C103 C127 F67 -156.7(14) . . . . ?
C126 C103 C127 F68 96(4) . . . . ?
C126 C103 C127 F69 -62(2) . . . . ?
C127 C103 C104 F43 88(2) . . . . ?
C127 C103 C104 F44 -36(3) . . . . ?
C127 C103 C104 F45 -156.6(16) . . . . ?
C127 C103 C126 F64 -149(2) . . . . ?
C127 C103 C126 F65 91.3(19) . . . . ?
C127 C103 C126 F66 -23(2) . . . . ?
C200 C201 C202 C203 37(8) . . . . ?
C201 C200 C205 C204 22(5) . . . . ?
C201 C202 C203 C204 -48(8) . . . . ?
C202 C203 C204 C205 49(6) . . . . ?
C203 C204 C205 C200 -38(6) . . . . ?
C205 C200 C201 C202 -19(6) . . . . ?
C206 C207 C208 C209 21(5) . . . . ?
C207 C206 C211 C210 17(5) . . . . ?
C207 C208 C209 C210 -35(4) . . . . ?
C208 C209 C210 C211 42(4) . . . . ?
C209 C210 C211 C206 -34(4) . . . . ?
C211 C206 C207 C208 -12(6) . . . . ?
C212 C213 C214 C215 -57(3) . . . . ?
C213 C212 C217 C216 -47(3) . . . . ?
C213 C214 C215 C216 47(3) . . . . ?
C214 C215 C216 C217 -39(3) . . . . ?
C215 C216 C217 C212 42(4) . . . . ?
C217 C212 C213 C214 55(3) . . . . ?
C218 C219 C220 C218 -56(2) . . . 2_655 ?
C220 C218 C219 C220 58(2) 2_655 . . . ?
